data_1575571
loop_
_publ_author_name
'J&#x119;drzkiewicz, Dawid'
'Morasch, Michael'
'Townrow, Oliver P. E.'
'R&#xf6;sch, Bastian'
'Langer, Jens'
'Mathe, Zachary'
'Harder, Sjoerd'

_publ_section_title
;
 Trends in benzene inverse sandwich complexes of the alkaline-earth metals
 Mg, Ca, Sr and Ba.
;
_journal_issue 38
_journal_name_full 'Chemical science'
_journal_page_first 17793
_journal_page_last 17802
_journal_paper_doi 10.1039/d5sc05373k
_journal_volume 16
_journal_year 2025
_chemical_formula_moiety '2(C92 H144 Ca2 N4), C5 H12'
_chemical_formula_sum 'C189 H300 Ca4 N8'
_chemical_formula_weight 2844.67
_chemical_properties_physical Air-sensitive,Moisture-sensitive
_space_group_crystal_system monoclinic
_space_group_IT_number 14
_space_group_name_Hall '-P 2yn'
_space_group_name_H-M_alt 'P 1 21/n 1'
_atom_sites_solution_hydrogens mixed
_atom_sites_solution_primary dual
_audit_creation_date 2025-03-05
_audit_creation_method
;
Olex2 1.5
(compiled 2024.02.16 svn.r378c4104 for OlexSys, GUI svn.r6928)
;
_audit_update_record
;
2025-03-28 deposited with the CCDC.	2025-08-12 downloaded from the CCDC.
;
_cell_angle_alpha 90
_cell_angle_beta 97.930(10)
_cell_angle_gamma 90
_cell_formula_units_Z 2
_cell_length_a 12.4360(14)
_cell_length_b 22.839(2)
_cell_length_c 30.727(3)
_cell_measurement_reflns_used 15844
_cell_measurement_temperature 100.00(10)
_cell_measurement_theta_max 72.6180
_cell_measurement_theta_min 3.4520
_cell_volume 8643.8(15)
_computing_cell_refinement 'CrysAlisPro 1.171.41.93a (Rigaku OD, 2020)'
_computing_data_collection 'CrysAlisPro 1.171.41.93a (Rigaku OD, 2020)'
_computing_data_reduction 'CrysAlisPro 1.171.41.93a (Rigaku OD, 2020)'
_computing_molecular_graphics 'Olex2 1.5 (Dolomanov et al., 2009)'
_computing_publication_material 'Olex2 1.5 (Dolomanov et al., 2009)'
_computing_structure_refinement 'SHELXL 2016/6 (Sheldrick, 2015)'
_diffrn_ambient_environment N~2~
_diffrn_ambient_temperature 100.00(10)
_diffrn_detector 'CCD plate'
_diffrn_detector_area_resol_mean 5.2903
_diffrn_detector_type AtlasS2
_diffrn_measured_fraction_theta_full 0.995
_diffrn_measured_fraction_theta_max 0.965
_diffrn_measurement_details
;
List of Runs (angles in degrees, time in seconds):

  # Type    Start    End  Width  t~exp~   \w     \q     \k     \f   Frames
#--------------------------------------------------------------------------
  1  \w    -41.00  29.00   1.00    4.00    --  -41.73  38.00-150.00   70
  2  \w    -66.00 -19.00   1.00    4.00    --  -41.73 125.00-180.00   47
  3  \w    -83.00  19.00   1.00    4.00    --  -41.73  19.00 150.00  102
  4  \w    108.00 173.00   1.00   16.00    --  104.33  77.00  60.00   65
  5  \w    101.00 157.00   1.00   16.00    --  104.33 125.00  90.00   56
  6  \w     22.00 101.00   1.00   16.00    --  104.33 -94.00  90.00   79
  7  \w    103.00 144.00   1.00   16.00    --  104.33  77.00-150.00   41
  8  \w     75.00 177.00   1.00   16.00    --  104.33  61.00 150.00  102
  9  \w    103.00 145.00   1.00   16.00    --  104.33  77.00  90.00   42
;
_diffrn_measurement_device 'four-circle diffractometer'
_diffrn_measurement_device_type 'SuperNova, Dual, Cu at home/near, AtlasS2'
_diffrn_measurement_method '\w scans'
_diffrn_orient_matrix_type 'CrysAlisPro convention (1999,Acta A55,543-557)'
_diffrn_orient_matrix_UB_11 -0.1221797000
_diffrn_orient_matrix_UB_12 -0.0121377000
_diffrn_orient_matrix_UB_13 -0.0009795000
_diffrn_orient_matrix_UB_21 -0.0266008000
_diffrn_orient_matrix_UB_22 0.0509269000
_diffrn_orient_matrix_UB_23 -0.0326001000
_diffrn_orient_matrix_UB_31 0.0029559000
_diffrn_orient_matrix_UB_32 -0.0425034000
_diffrn_orient_matrix_UB_33 -0.0387306000
_diffrn_radiation_monochromator mirror
_diffrn_radiation_probe x-ray
_diffrn_radiation_type 'Cu K\a'
_diffrn_radiation_wavelength 1.54184
_diffrn_reflns_av_R_equivalents 0.0185
_diffrn_reflns_av_unetI/netI 0.0265
_diffrn_reflns_Laue_measured_fraction_full 0.995
_diffrn_reflns_Laue_measured_fraction_max 0.965
_diffrn_reflns_limit_h_max 10
_diffrn_reflns_limit_h_min -15
_diffrn_reflns_limit_k_max 21
_diffrn_reflns_limit_k_min -27
_diffrn_reflns_limit_l_max 37
_diffrn_reflns_limit_l_min -37
_diffrn_reflns_number 32013
_diffrn_reflns_point_group_measured_fraction_full 0.995
_diffrn_reflns_point_group_measured_fraction_max 0.965
_diffrn_reflns_theta_full 67.684
_diffrn_reflns_theta_max 72.682
_diffrn_reflns_theta_min 2.904
_diffrn_source 'micro-focus sealed X-ray tube'
_diffrn_source_type 'SuperNova (Cu) X-ray Source'
_exptl_absorpt_coefficient_mu 1.476
_exptl_absorpt_correction_T_max 0.894
_exptl_absorpt_correction_T_min 0.792
_exptl_absorpt_correction_type analytical
_exptl_absorpt_process_details
;
CrysAlisPro 1.171.41.93a (Rigaku Oxford Diffraction, 2020)
Analytical numeric absorption correction using a multifaceted crystal
model based on expressions derived by R.C. Clark & J.S. Reid.
(Clark, R. C. & Reid, J. S. (1995). Acta Cryst. A51, 887-897)
Empirical absorption correction using spherical harmonics,
implemented in SCALE3 ABSPACK scaling algorithm.
;
_exptl_crystal_colour 'clear brownish black'
_exptl_crystal_colour_lustre clear
_exptl_crystal_colour_modifier brownish
_exptl_crystal_colour_primary black
_exptl_crystal_density_diffrn 1.093
_exptl_crystal_description block
_exptl_crystal_F_000 3140
_exptl_crystal_size_max 0.218
_exptl_crystal_size_mid 0.143
_exptl_crystal_size_min 0.1
_refine_diff_density_max 0.464
_refine_diff_density_min -0.216
_refine_diff_density_rms 0.036
_refine_ls_extinction_coef 0.000099(15)
_refine_ls_extinction_expression Fc^*^=kFc[1+0.001xFc^2^\l^3^/sin(2\q)]^-1/4^
_refine_ls_extinction_method 'SHELXL-2016/6 (Sheldrick 2016)'
_refine_ls_goodness_of_fit_ref 1.017
_refine_ls_hydrogen_treatment mixed
_refine_ls_matrix_type full
_refine_ls_number_parameters 991
_refine_ls_number_reflns 16601
_refine_ls_number_restraints 0
_refine_ls_restrained_S_all 1.017
_refine_ls_R_factor_all 0.0394
_refine_ls_R_factor_gt 0.0330
_refine_ls_shift/su_max 0.002
_refine_ls_shift/su_mean 0.000
_refine_ls_structure_factor_coef Fsqd
_refine_ls_weighting_details 'w=1/[\s^2^(Fo^2^)+(0.0381P)^2^+2.8979P] where P=(Fo^2^+2Fc^2^)/3'
_refine_ls_weighting_scheme calc
_refine_ls_wR_factor_gt 0.0796
_refine_ls_wR_factor_ref 0.0833
_reflns_Friedel_coverage 0.000
_reflns_number_gt 14558
_reflns_number_total 16601
_reflns_threshold_expression 'I > 2\s(I)'
_cod_data_source_file d5sc05373k2.cif
_cod_data_source_block hasj220622a
_cod_depositor_comments 'Adding full bibliography for 1575569--1575577.cif.'
_cod_database_code 1575571
_shelx_shelxl_version_number 2016/6
_chemical_oxdiff_formula 'C H N Ca '
_shelx_space_group_comment
;
The symmetry employed for this shelxl refinement is uniquely defined
by the following loop, which should always be used as a source of
symmetry information in preference to the above space-group names.
They are only intended as comments.
;
_shelx_estimated_absorpt_t_max 0.866
_shelx_estimated_absorpt_t_min 0.739
_olex2_refinement_description
;
1. Fixed Uiso
 At 1.2 times of:
  All C(H) groups, All C(H,H) groups
 At 1.5 times of:
  All C(H,H,H) groups
2. Others
 Fixed Sof: C93(0.5) H93A(0.5) H93B(0.5) H93C(0.5) C94(0.5) H94A(0.5)
 H94B(0.5) C95(0.5) H95A(0.5) H95B(0.5) C96(0.5) H96A(0.5) H96B(0.5) C97(0.5)
 H97A(0.5) H97B(0.5) H97C(0.5)
3.a Ternary CH refined with riding coordinates:
 C24(H24), C29(H29), C40(H40), C45(H45), C67(H67), C72(H72), C83(H83), C88(H88)
3.b Secondary CH2 refined with riding coordinates:
 C25(H25A,H25B), C27(H27A,H27B), C30(H30A,H30B), C32(H32A,H32B), C41(H41A,
 H41B), C43(H43A,H43B), C46(H46A,H46B), C48(H48A,H48B), C68(H68A,H68B),
 C70(H70A,H70B), C73(H73A,H73B), C75(H75A,H75B), C84(H84A,H84B), C86(H86A,H86B),
  C89(H89A,H89B), C91(H91A,H91B), C94(H94A,H94B), C95(H95A,H95B), C96(H96A,H96B)
3.c Aromatic/amide H refined with riding coordinates:
 C20(H20), C21(H21), C22(H22), C36(H36), C37(H37), C38(H38), C63(H63),
 C64(H64), C65(H65), C79(H79), C80(H80), C81(H81)
3.d Idealised Me refined as rotating group:
 C11(H11A,H11B,H11C), C12(H12A,H12B,H12C), C13(H13A,H13B,H13C), C15(H15A,H15B,
 H15C), C16(H16A,H16B,H16C), C17(H17A,H17B,H17C), C26(H26A,H26B,H26C), C28(H28A,
 H28B,H28C), C31(H31A,H31B,H31C), C33(H33A,H33B,H33C), C42(H42A,H42B,H42C),
 C44(H44A,H44B,H44C), C47(H47A,H47B,H47C), C49(H49A,H49B,H49C), C54(H54A,H54B,
 H54C), C55(H55A,H55B,H55C), C56(H56A,H56B,H56C), C58(H58A,H58B,H58C), C59(H59A,
 H59B,H59C), C60(H60A,H60B,H60C), C69(H69A,H69B,H69C), C71(H71A,H71B,H71C),
 C74(H74A,H74B,H74C), C76(H76A,H76B,H76C), C85(H85A,H85B,H85C), C87(H87A,H87B,
 H87C), C90(H90A,H90B,H90C), C92(H92A,H92B,H92C), C93(H93A,H93B,H93C), C97(H97A,
 H97B,H97C)
;
_olex2_submission_special_instructions 'No special instructions were received'
_oxdiff_exptl_absorpt_empirical_details
;
Empirical correction (ABSPACK) includes:
- Absorption correction using spherical harmonics
- Frame scaling
;
_oxdiff_exptl_absorpt_empirical_full_max 1.400
_oxdiff_exptl_absorpt_empirical_full_min 0.600

loop_
_space_group_symop_operation_xyz
'x, y, z'
'-x+1/2, y+1/2, -z+1/2'
'-x, -y, -z'
'x-1/2, -y-1/2, z-1/2'

loop_
_atom_site_label
_atom_site_type_symbol
_atom_site_fract_x
_atom_site_fract_y
_atom_site_fract_z
_atom_site_U_iso_or_equiv
_atom_site_adp_type
_atom_site_occupancy
_atom_site_site_symmetry_order
_atom_site_calc_flag
_atom_site_refinement_flags_posn
_atom_site_refinement_flags_adp
_atom_site_refinement_flags_occupancy
_atom_site_disorder_assembly
_atom_site_disorder_group
Ca1 Ca 0.59542(2) 0.38142(2) 0.28405(2) 0.01514(6) Uani 1 1 d . . . . .
Ca2 Ca 0.64238(2) 0.29855(2) 0.41928(2) 0.01531(6) Uani 1 1 d . . . . .
N1 N 0.46250(8) 0.43047(4) 0.23339(3) 0.0147(2) Uani 1 1 d . . . . .
N2 N 0.69084(8) 0.40172(4) 0.22369(3) 0.0148(2) Uani 1 1 d . . . . .
N3 N 0.78131(8) 0.27808(4) 0.47870(3) 0.0159(2) Uani 1 1 d . . . . .
N4 N 0.54543(8) 0.25034(4) 0.47080(3) 0.0148(2) Uani 1 1 d . . . . .
C1 C 0.50543(10) 0.33907(5) 0.35154(4) 0.0165(2) Uani 1 1 d . . . . .
H1 H 0.4291(13) 0.3378(6) 0.3517(5) 0.019(4) Uiso 1 1 d . . . . .
C2 C 0.55475(10) 0.29169(5) 0.33248(4) 0.0185(2) Uani 1 1 d . . . . .
H2 H 0.5152(13) 0.2565(7) 0.3241(5) 0.026(4) Uiso 1 1 d . . . . .
C3 C 0.67619(11) 0.29030(6) 0.33754(4) 0.0194(3) Uani 1 1 d . . . . .
H3 H 0.7132(14) 0.2582(8) 0.3255(6) 0.033(4) Uiso 1 1 d . . . . .
C4 C 0.73361(10) 0.34111(6) 0.35185(4) 0.0181(2) Uani 1 1 d . . . . .
H4 H 0.8126(14) 0.3413(7) 0.3528(5) 0.029(4) Uiso 1 1 d . . . . .
C5 C 0.68238(10) 0.39165(6) 0.36537(4) 0.0191(2) Uani 1 1 d . . . . .
H5 H 0.7247(13) 0.4234(7) 0.3787(5) 0.026(4) Uiso 1 1 d . . . . .
C6 C 0.56413(10) 0.38742(5) 0.37017(4) 0.0176(2) Uani 1 1 d . . . . .
H6 H 0.5263(13) 0.4209(7) 0.3786(5) 0.024(4) Uiso 1 1 d . . . . .
C7 C 0.46351(10) 0.45267(5) 0.19350(4) 0.0157(2) Uani 1 1 d . . . . .
C8 C 0.55549(10) 0.44698(5) 0.17147(4) 0.0175(2) Uani 1 1 d . . . . .
H8 H 0.5454(12) 0.4627(6) 0.1426(5) 0.018(4) Uiso 1 1 d . . . . .
C9 C 0.66084(10) 0.42370(5) 0.18385(4) 0.0154(2) Uani 1 1 d . . . . .
C10 C 0.36780(10) 0.48695(5) 0.16546(4) 0.0182(2) Uani 1 1 d . . . . .
C11 C 0.26276(10) 0.49408(6) 0.18630(4) 0.0209(3) Uani 1 1 d . . . . .
H11A H 0.236621 0.455460 0.193978 0.031 Uiso 1 1 calc R U . . .
H11B H 0.207306 0.513213 0.165290 0.031 Uiso 1 1 calc R U . . .
H11C H 0.277533 0.518096 0.212879 0.031 Uiso 1 1 calc R U . . .
C12 C 0.33522(11) 0.45594(6) 0.12090(4) 0.0238(3) Uani 1 1 d . . . . .
H12A H 0.398156 0.454062 0.104947 0.036 Uiso 1 1 calc R U . . .
H12B H 0.276711 0.477919 0.103478 0.036 Uiso 1 1 calc R U . . .
H12C H 0.310131 0.416170 0.125998 0.036 Uiso 1 1 calc R U . . .
C13 C 0.40672(11) 0.54919(6) 0.15572(5) 0.0243(3) Uani 1 1 d . . . . .
H13A H 0.429618 0.569731 0.183456 0.036 Uiso 1 1 calc R U . . .
H13B H 0.347181 0.570780 0.138604 0.036 Uiso 1 1 calc R U . . .
H13C H 0.468051 0.546574 0.138922 0.036 Uiso 1 1 calc R U . . .
C14 C 0.73339(10) 0.42826(5) 0.14593(4) 0.0184(2) Uani 1 1 d . . . . .
C15 C 0.85074(10) 0.40592(6) 0.15660(4) 0.0220(3) Uani 1 1 d . . . . .
H15A H 0.886970 0.426196 0.182690 0.033 Uiso 1 1 calc R U . . .
H15B H 0.889937 0.413614 0.131634 0.033 Uiso 1 1 calc R U . . .
H15C H 0.850070 0.363707 0.162288 0.033 Uiso 1 1 calc R U . . .
C16 C 0.74000(11) 0.49287(6) 0.13157(4) 0.0228(3) Uani 1 1 d . . . . .
H16A H 0.667195 0.506920 0.119990 0.034 Uiso 1 1 calc R U . . .
H16B H 0.787387 0.495912 0.108692 0.034 Uiso 1 1 calc R U . . .
H16C H 0.769614 0.516747 0.156913 0.034 Uiso 1 1 calc R U . . .
C17 C 0.67977(11) 0.39319(6) 0.10569(4) 0.0238(3) Uani 1 1 d . . . . .
H17A H 0.673432 0.351988 0.113891 0.036 Uiso 1 1 calc R U . . .
H17B H 0.724504 0.396208 0.081913 0.036 Uiso 1 1 calc R U . . .
H17C H 0.607363 0.409109 0.095761 0.036 Uiso 1 1 calc R U . . .
C18 C 0.38054(9) 0.43566(5) 0.26116(4) 0.0142(2) Uani 1 1 d . . . . .
C19 C 0.31712(9) 0.38569(5) 0.26800(4) 0.0153(2) Uani 1 1 d . . . . .
C20 C 0.24631(10) 0.38906(5) 0.29948(4) 0.0173(2) Uani 1 1 d . . . . .
H20 H 0.202494 0.356149 0.304022 0.021 Uiso 1 1 calc R U . . .
C21 C 0.23836(10) 0.43909(6) 0.32420(4) 0.0186(2) Uani 1 1 d . . . . .
H21 H 0.189203 0.440393 0.345261 0.022 Uiso 1 1 calc R U . . .
C22 C 0.30242(10) 0.48737(5) 0.31816(4) 0.0179(2) Uani 1 1 d . . . . .
H22 H 0.297024 0.521486 0.335415 0.022 Uiso 1 1 calc R U . . .
C23 C 0.37458(9) 0.48673(5) 0.28720(4) 0.0156(2) Uani 1 1 d . . . . .
C24 C 0.32546(10) 0.32939(5) 0.24170(4) 0.0182(2) Uani 1 1 d . . . . .
H24 H 0.403645 0.325043 0.237909 0.022 Uiso 1 1 calc R U . . .
C25 C 0.29494(11) 0.27411(5) 0.26569(4) 0.0210(3) Uani 1 1 d . . . . .
H25A H 0.328676 0.276086 0.296781 0.025 Uiso 1 1 calc R U . . .
H25B H 0.215199 0.273084 0.265217 0.025 Uiso 1 1 calc R U . . .
C26 C 0.33116(12) 0.21776(6) 0.24524(5) 0.0297(3) Uani 1 1 d . . . . .
H26A H 0.292533 0.213576 0.215370 0.045 Uiso 1 1 calc R U . . .
H26B H 0.314698 0.184188 0.263046 0.045 Uiso 1 1 calc R U . . .
H26C H 0.409501 0.219372 0.244163 0.045 Uiso 1 1 calc R U . . .
C27 C 0.26152(11) 0.33407(6) 0.19501(4) 0.0239(3) Uani 1 1 d . . . . .
H27A H 0.289702 0.367936 0.179949 0.029 Uiso 1 1 calc R U . . .
H27B H 0.275601 0.298429 0.178355 0.029 Uiso 1 1 calc R U . . .
C28 C 0.13907(12) 0.34119(7) 0.19344(5) 0.0303(3) Uani 1 1 d . . . . .
H28A H 0.106687 0.351092 0.163443 0.045 Uiso 1 1 calc R U . . .
H28B H 0.124103 0.372589 0.213492 0.045 Uiso 1 1 calc R U . . .
H28C H 0.107760 0.304447 0.202366 0.045 Uiso 1 1 calc R U . . .
C29 C 0.44494(10) 0.53991(5) 0.28100(4) 0.0178(2) Uani 1 1 d . . . . .
H29 H 0.466687 0.536250 0.250977 0.021 Uiso 1 1 calc R U . . .
C30 C 0.55110(10) 0.54018(6) 0.31352(5) 0.0224(3) Uani 1 1 d . . . . .
H30A H 0.584251 0.500774 0.313430 0.027 Uiso 1 1 calc R U . . .
H30B H 0.602066 0.568139 0.302623 0.027 Uiso 1 1 calc R U . . .
C31 C 0.53992(13) 0.55623(7) 0.36080(5) 0.0318(3) Uani 1 1 d . . . . .
H31A H 0.512336 0.596331 0.361799 0.048 Uiso 1 1 calc R U . . .
H31B H 0.611022 0.553522 0.378937 0.048 Uiso 1 1 calc R U . . .
H31C H 0.489200 0.529160 0.372074 0.048 Uiso 1 1 calc R U . . .
C32 C 0.38217(11) 0.59788(5) 0.28141(5) 0.0243(3) Uani 1 1 d . . . . .
H32A H 0.314815 0.595164 0.260181 0.029 Uiso 1 1 calc R U . . .
H32B H 0.360967 0.603804 0.310988 0.029 Uiso 1 1 calc R U . . .
C33 C 0.44753(12) 0.65075(6) 0.26977(6) 0.0314(3) Uani 1 1 d . . . . .
H33A H 0.475547 0.643390 0.241994 0.047 Uiso 1 1 calc R U . . .
H33B H 0.508342 0.657397 0.293134 0.047 Uiso 1 1 calc R U . . .
H33C H 0.400688 0.685430 0.266723 0.047 Uiso 1 1 calc R U . . .
C34 C 0.79038(10) 0.37451(5) 0.24116(4) 0.0154(2) Uani 1 1 d . . . . .
C35 C 0.86409(10) 0.40477(5) 0.27287(4) 0.0169(2) Uani 1 1 d . . . . .
C36 C 0.95395(10) 0.37469(6) 0.29398(4) 0.0192(2) Uani 1 1 d . . . . .
H36 H 1.004937 0.395008 0.314436 0.023 Uiso 1 1 calc R U . . .
C37 C 0.97095(10) 0.31593(6) 0.28593(4) 0.0196(3) Uani 1 1 d . . . . .
H37 H 1.032487 0.296260 0.300932 0.024 Uiso 1 1 calc R U . . .
C38 C 0.89767(10) 0.28618(5) 0.25592(4) 0.0188(2) Uani 1 1 d . . . . .
H38 H 0.909131 0.245787 0.250764 0.023 Uiso 1 1 calc R U . . .
C39 C 0.80735(10) 0.31405(5) 0.23305(4) 0.0167(2) Uani 1 1 d . . . . .
C40 C 0.84719(10) 0.46915(5) 0.28394(4) 0.0195(3) Uani 1 1 d . . . . .
H40 H 0.767066 0.475387 0.281951 0.023 Uiso 1 1 calc R U . . .
C41 C 0.89670(11) 0.48475(6) 0.33133(4) 0.0214(3) Uani 1 1 d . . . . .
H41A H 0.873612 0.455044 0.351600 0.026 Uiso 1 1 calc R U . . .
H41B H 0.976815 0.482934 0.333571 0.026 Uiso 1 1 calc R U . . .
C42 C 0.86421(12) 0.54516(7) 0.34599(5) 0.0322(3) Uani 1 1 d . . . . .
H42A H 0.894979 0.575212 0.328576 0.048 Uiso 1 1 calc R U . . .
H42B H 0.891867 0.550649 0.377164 0.048 Uiso 1 1 calc R U . . .
H42C H 0.784889 0.548487 0.341677 0.048 Uiso 1 1 calc R U . . .
C43 C 0.88818(12) 0.51082(6) 0.25028(5) 0.0260(3) Uani 1 1 d . . . . .
H43A H 0.851526 0.500538 0.220601 0.031 Uiso 1 1 calc R U . . .
H43B H 0.866519 0.551291 0.256693 0.031 Uiso 1 1 calc R U . . .
C44 C 1.01033(13) 0.50963(7) 0.24971(5) 0.0351(3) Uani 1 1 d . . . . .
H44A H 1.028621 0.534618 0.225856 0.053 Uiso 1 1 calc R U . . .
H44B H 1.033560 0.469384 0.245042 0.053 Uiso 1 1 calc R U . . .
H44C H 1.047471 0.524127 0.277846 0.053 Uiso 1 1 calc R U . . .
C45 C 0.73139(10) 0.28063(5) 0.19850(4) 0.0186(2) Uani 1 1 d . . . . .
H45 H 0.698968 0.310123 0.176445 0.022 Uiso 1 1 calc R U . . .
C46 C 0.63578(11) 0.25120(6) 0.21735(4) 0.0229(3) Uani 1 1 d . . . . .
H46A H 0.606063 0.279444 0.237031 0.027 Uiso 1 1 calc R U . . .
H46B H 0.577739 0.242670 0.192741 0.027 Uiso 1 1 calc R U . . .
C47 C 0.66382(13) 0.19474(6) 0.24279(5) 0.0297(3) Uani 1 1 d . . . . .
H47A H 0.680364 0.163986 0.222479 0.045 Uiso 1 1 calc R U . . .
H47B H 0.601956 0.182621 0.257253 0.045 Uiso 1 1 calc R U . . .
H47C H 0.727178 0.201281 0.264992 0.045 Uiso 1 1 calc R U . . .
C48 C 0.79528(11) 0.23695(6) 0.17367(4) 0.0235(3) Uani 1 1 d . . . . .
H48A H 0.860272 0.256952 0.165531 0.028 Uiso 1 1 calc R U . . .
H48B H 0.820664 0.204338 0.193710 0.028 Uiso 1 1 calc R U . . .
C49 C 0.73051(13) 0.21173(7) 0.13236(5) 0.0325(3) Uani 1 1 d . . . . .
H49A H 0.710243 0.243292 0.111210 0.049 Uiso 1 1 calc R U . . .
H49B H 0.664744 0.192852 0.139883 0.049 Uiso 1 1 calc R U . . .
H49C H 0.774781 0.182786 0.119363 0.049 Uiso 1 1 calc R U . . .
C50 C 0.77946(10) 0.25601(5) 0.51868(4) 0.0178(2) Uani 1 1 d . . . . .
C51 C 0.68310(11) 0.23388(6) 0.53178(4) 0.0194(3) Uani 1 1 d . . . . .
H51 H 0.6937(12) 0.2185(6) 0.5611(5) 0.020(4) Uiso 1 1 d . . . . .
C52 C 0.57512(10) 0.22918(5) 0.51088(4) 0.0164(2) Uani 1 1 d . . . . .
C53 C 0.87961(11) 0.24995(6) 0.55582(4) 0.0234(3) Uani 1 1 d . . . . .
C54 C 0.98975(11) 0.26987(6) 0.54369(5) 0.0280(3) Uani 1 1 d . . . . .
H54A H 1.004014 0.249571 0.516976 0.042 Uiso 1 1 calc R U . . .
H54B H 1.047229 0.260511 0.567829 0.042 Uiso 1 1 calc R U . . .
H54C H 0.988233 0.312226 0.538540 0.042 Uiso 1 1 calc R U . . .
C55 C 0.85852(12) 0.28536(7) 0.59653(5) 0.0300(3) Uani 1 1 d . . . . .
H55A H 0.850493 0.326901 0.588769 0.045 Uiso 1 1 calc R U . . .
H55B H 0.919804 0.280406 0.619958 0.045 Uiso 1 1 calc R U . . .
H55C H 0.791880 0.271275 0.606734 0.045 Uiso 1 1 calc R U . . .
C56 C 0.89325(12) 0.18497(6) 0.56972(5) 0.0307(3) Uani 1 1 d . . . . .
H56A H 0.826882 0.171256 0.580346 0.046 Uiso 1 1 calc R U . . .
H56B H 0.954712 0.181158 0.593205 0.046 Uiso 1 1 calc R U . . .
H56C H 0.906804 0.161350 0.544410 0.046 Uiso 1 1 calc R U . . .
C57 C 0.49943(11) 0.19692(6) 0.54026(4) 0.0202(3) Uani 1 1 d . . . . .
C58 C 0.37931(11) 0.19100(6) 0.52097(4) 0.0236(3) Uani 1 1 d . . . . .
H58A H 0.349039 0.229887 0.513402 0.035 Uiso 1 1 calc R U . . .
H58B H 0.339267 0.172712 0.542710 0.035 Uiso 1 1 calc R U . . .
H58C H 0.372953 0.166628 0.494493 0.035 Uiso 1 1 calc R U . . .
C59 C 0.54255(12) 0.13432(6) 0.55027(5) 0.0263(3) Uani 1 1 d . . . . .
H59A H 0.542399 0.112784 0.522679 0.039 Uiso 1 1 calc R U . . .
H59B H 0.495862 0.114151 0.568696 0.039 Uiso 1 1 calc R U . . .
H59C H 0.616785 0.136259 0.565807 0.039 Uiso 1 1 calc R U . . .
C60 C 0.50243(12) 0.22944(6) 0.58463(4) 0.0259(3) Uani 1 1 d . . . . .
H60A H 0.576942 0.229749 0.599969 0.039 Uiso 1 1 calc R U . . .
H60B H 0.454971 0.209364 0.602777 0.039 Uiso 1 1 calc R U . . .
H60C H 0.477277 0.269790 0.579216 0.039 Uiso 1 1 calc R U . . .
C61 C 0.86897(9) 0.30666(5) 0.46213(4) 0.0158(2) Uani 1 1 d . . . . .
C62 C 0.89246(10) 0.36633(5) 0.47285(4) 0.0175(2) Uani 1 1 d . . . . .
C63 C 0.96852(10) 0.39558(5) 0.45163(4) 0.0197(3) Uani 1 1 d . . . . .
H63 H 0.985003 0.435338 0.458781 0.024 Uiso 1 1 calc R U . . .
C64 C 1.02073(10) 0.36794(6) 0.42029(4) 0.0204(3) Uani 1 1 d . . . . .
H64 H 1.072644 0.388569 0.406224 0.024 Uiso 1 1 calc R U . . .
C65 C 0.99675(10) 0.31002(5) 0.40959(4) 0.0192(2) Uani 1 1 d . . . . .
H65 H 1.033325 0.291202 0.388277 0.023 Uiso 1 1 calc R U . . .
C66 C 0.92028(10) 0.27868(5) 0.42932(4) 0.0170(2) Uani 1 1 d . . . . .
C67 C 0.83452(10) 0.39772(5) 0.50654(4) 0.0190(2) Uani 1 1 d . . . . .
H67 H 0.806027 0.366638 0.524822 0.023 Uiso 1 1 calc R U . . .
C68 C 0.73512(11) 0.43223(6) 0.48443(4) 0.0213(3) Uani 1 1 d . . . . .
H68A H 0.692561 0.406409 0.462594 0.026 Uiso 1 1 calc R U . . .
H68B H 0.688555 0.441899 0.507093 0.026 Uiso 1 1 calc R U . . .
C69 C 0.76043(12) 0.48872(6) 0.46144(5) 0.0284(3) Uani 1 1 d . . . . .
H69A H 0.809347 0.480213 0.439826 0.043 Uiso 1 1 calc R U . . .
H69B H 0.795348 0.516572 0.483211 0.043 Uiso 1 1 calc R U . . .
H69C H 0.692874 0.505701 0.446507 0.043 Uiso 1 1 calc R U . . .
C70 C 0.91193(11) 0.43582(6) 0.53819(4) 0.0251(3) Uani 1 1 d . . . . .
H70A H 0.973730 0.411383 0.551365 0.030 Uiso 1 1 calc R U . . .
H70B H 0.941379 0.467373 0.521162 0.030 Uiso 1 1 calc R U . . .
C71 C 0.85842(12) 0.46342(7) 0.57507(5) 0.0305(3) Uani 1 1 d . . . . .
H71A H 0.803527 0.491776 0.562573 0.046 Uiso 1 1 calc R U . . .
H71B H 0.913629 0.483411 0.595666 0.046 Uiso 1 1 calc R U . . .
H71C H 0.823772 0.432801 0.590632 0.046 Uiso 1 1 calc R U . . .
C72 C 0.89308(10) 0.21553(5) 0.41548(4) 0.0197(3) Uani 1 1 d . . . . .
H72 H 0.813217 0.210724 0.415648 0.024 Uiso 1 1 calc R U . . .
C73 C 0.91454(11) 0.20188(5) 0.36849(4) 0.0212(3) Uani 1 1 d . . . . .
H73A H 0.891122 0.235666 0.349313 0.025 Uiso 1 1 calc R U . . .
H73B H 0.993549 0.196572 0.368480 0.025 Uiso 1 1 calc R U . . .
C74 C 0.85532(12) 0.14703(6) 0.34957(5) 0.0277(3) Uani 1 1 d . . . . .
H74A H 0.872938 0.139845 0.319919 0.042 Uiso 1 1 calc R U . . .
H74B H 0.776820 0.152663 0.348275 0.042 Uiso 1 1 calc R U . . .
H74C H 0.878189 0.113383 0.368391 0.042 Uiso 1 1 calc R U . . .
C75 C 0.94930(12) 0.17103(6) 0.44882(5) 0.0271(3) Uani 1 1 d . . . . .
H75A H 0.926044 0.178845 0.477814 0.032 Uiso 1 1 calc R U . . .
H75B H 0.923865 0.131269 0.439619 0.032 Uiso 1 1 calc R U . . .
C76 C 1.07287(13) 0.17166(7) 0.45415(5) 0.0347(3) Uani 1 1 d . . . . .
H76A H 1.097440 0.156553 0.427344 0.052 Uiso 1 1 calc R U . . .
H76B H 1.101689 0.146968 0.479146 0.052 Uiso 1 1 calc R U . . .
H76C H 1.098999 0.211870 0.459394 0.052 Uiso 1 1 calc R U . . .
C77 C 0.44322(10) 0.24534(5) 0.44390(4) 0.0147(2) Uani 1 1 d . . . . .
C78 C 0.41719(10) 0.19401(5) 0.41844(4) 0.0166(2) Uani 1 1 d . . . . .
C79 C 0.32334(10) 0.19378(5) 0.38788(4) 0.0194(3) Uani 1 1 d . . . . .
H79 H 0.305113 0.159606 0.370827 0.023 Uiso 1 1 calc R U . . .
C80 C 0.25608(10) 0.24223(6) 0.38182(4) 0.0204(3) Uani 1 1 d . . . . .
H80 H 0.192144 0.241090 0.360975 0.024 Uiso 1 1 calc R U . . .
C81 C 0.28248(10) 0.29231(5) 0.40628(4) 0.0185(2) Uani 1 1 d . . . . .
H81 H 0.235999 0.325415 0.401914 0.022 Uiso 1 1 calc R U . . .
C82 C 0.37560(10) 0.29543(5) 0.43719(4) 0.0158(2) Uani 1 1 d . . . . .
C83 C 0.49002(10) 0.14030(5) 0.42478(4) 0.0184(2) Uani 1 1 d . . . . .
H83 H 0.532912 0.143809 0.454689 0.022 Uiso 1 1 calc R U . . .
C84 C 0.57291(11) 0.13849(5) 0.39181(4) 0.0210(3) Uani 1 1 d . . . . .
H84A H 0.608319 0.177299 0.391698 0.025 Uiso 1 1 calc R U . . .
H84B H 0.629880 0.109555 0.402345 0.025 Uiso 1 1 calc R U . . .
C85 C 0.52642(12) 0.12297(6) 0.34475(5) 0.0282(3) Uani 1 1 d . . . . .
H85A H 0.584437 0.124036 0.326184 0.042 Uiso 1 1 calc R U . . .
H85B H 0.469940 0.151295 0.333774 0.042 Uiso 1 1 calc R U . . .
H85C H 0.494959 0.083577 0.344028 0.042 Uiso 1 1 calc R U . . .
C86 C 0.42323(12) 0.08337(6) 0.42482(5) 0.0251(3) Uani 1 1 d . . . . .
H86A H 0.371971 0.087257 0.446608 0.030 Uiso 1 1 calc R U . . .
H86B H 0.379788 0.078423 0.395537 0.030 Uiso 1 1 calc R U . . .
C87 C 0.49201(14) 0.02859(6) 0.43553(6) 0.0344(3) Uani 1 1 d . . . . .
H87A H 0.535179 0.020966 0.411754 0.052 Uiso 1 1 calc R U . . .
H87B H 0.444428 -0.004929 0.438605 0.052 Uiso 1 1 calc R U . . .
H87C H 0.540601 0.034531 0.463108 0.052 Uiso 1 1 calc R U . . .
C88 C 0.40387(10) 0.35205(5) 0.46263(4) 0.0174(2) Uani 1 1 d . . . . .
H88 H 0.484870 0.355011 0.467103 0.021 Uiso 1 1 calc R U . . .
C89 C 0.36137(10) 0.40692(5) 0.43695(4) 0.0181(2) Uani 1 1 d . . . . .
H89A H 0.369099 0.401627 0.405550 0.022 Uiso 1 1 calc R U . . .
H89B H 0.283172 0.411756 0.439099 0.022 Uiso 1 1 calc R U . . .
C90 C 0.42201(11) 0.46208(6) 0.45412(5) 0.0228(3) Uani 1 1 d . . . . .
H90A H 0.392998 0.495845 0.436618 0.034 Uiso 1 1 calc R U . . .
H90B H 0.499410 0.457626 0.451837 0.034 Uiso 1 1 calc R U . . .
H90C H 0.412591 0.468223 0.484928 0.034 Uiso 1 1 calc R U . . .
C91 C 0.36856(11) 0.35077(6) 0.50877(4) 0.0226(3) Uani 1 1 d . . . . .
H91A H 0.407168 0.318327 0.525657 0.027 Uiso 1 1 calc R U . . .
H91B H 0.391959 0.387753 0.524030 0.027 Uiso 1 1 calc R U . . .
C92 C 0.24687(12) 0.34317(6) 0.50951(5) 0.0266(3) Uani 1 1 d . . . . .
H92A H 0.207799 0.376325 0.494494 0.040 Uiso 1 1 calc R U . . .
H92B H 0.232267 0.341605 0.540023 0.040 Uiso 1 1 calc R U . . .
H92C H 0.222430 0.306709 0.494482 0.040 Uiso 1 1 calc R U . . .
C93 C 0.7988(5) -0.0179(2) 0.50586(14) 0.0604(12) Uani 0.5 1 d . . P A -1
H93A H 0.786355 -0.049948 0.484583 0.091 Uiso 0.5 1 calc R U P A -1
H93B H 0.734524 0.007383 0.503253 0.091 Uiso 0.5 1 calc R U P A -1
H93C H 0.812634 -0.033991 0.535658 0.091 Uiso 0.5 1 calc R U P A -1
C94 C 0.8928(7) 0.0164(3) 0.49701(17) 0.075(2) Uani 0.5 1 d . . P A -1
H94A H 0.902633 0.049819 0.517735 0.090 Uiso 0.5 1 calc R U P A -1
H94B H 0.878030 0.032626 0.466886 0.090 Uiso 0.5 1 calc R U P A -1
C95 C 0.9972(5) -0.01870(16) 0.50124(19) 0.0667(13) Uani 0.5 1 d . . P A -1
H95A H 0.985637 -0.051528 0.480074 0.080 Uiso 0.5 1 calc R U P A -1
H95B H 1.008179 -0.036134 0.531024 0.080 Uiso 0.5 1 calc R U P A -1
C96 C 1.1039(7) 0.0118(3) 0.49421(17) 0.077(2) Uani 0.5 1 d . . P A -1
H96A H 1.095507 0.028106 0.464080 0.093 Uiso 0.5 1 calc R U P A -1
H96B H 1.116666 0.044956 0.515015 0.093 Uiso 0.5 1 calc R U P A -1
C97 C 1.2025(5) -0.0278(3) 0.50037(15) 0.0756(16) Uani 0.5 1 d . . P A -1
H97A H 1.190145 -0.061321 0.480430 0.113 Uiso 0.5 1 calc R U P A -1
H97B H 1.215130 -0.041718 0.530814 0.113 Uiso 0.5 1 calc R U P A -1
H97C H 1.266189 -0.005869 0.493870 0.113 Uiso 0.5 1 calc R U P A -1

loop_
_atom_site_aniso_label
_atom_site_aniso_U_11
_atom_site_aniso_U_22
_atom_site_aniso_U_33
_atom_site_aniso_U_23
_atom_site_aniso_U_13
_atom_site_aniso_U_12
Ca1 0.01524(12) 0.01691(12) 0.01366(11) 0.00229(9) 0.00331(9) 0.00196(9)
Ca2 0.01484(12) 0.01712(12) 0.01401(11) 0.00254(9) 0.00216(9) -0.00124(9)
N1 0.0125(5) 0.0158(5) 0.0159(5) 0.0015(4) 0.0028(4) 0.0003(4)
N2 0.0130(5) 0.0154(5) 0.0165(5) 0.0012(4) 0.0033(4) 0.0016(4)
N3 0.0132(5) 0.0166(5) 0.0178(5) 0.0007(4) 0.0022(4) 0.0002(4)
N4 0.0139(5) 0.0152(5) 0.0154(5) 0.0016(4) 0.0027(4) 0.0001(4)
C1 0.0131(6) 0.0219(6) 0.0147(6) 0.0046(5) 0.0024(4) 0.0008(5)
C2 0.0193(6) 0.0168(6) 0.0194(6) 0.0002(5) 0.0027(5) -0.0020(5)
C3 0.0197(6) 0.0200(6) 0.0191(6) 0.0003(5) 0.0052(5) 0.0044(5)
C4 0.0135(6) 0.0263(6) 0.0149(6) 0.0055(5) 0.0032(5) 0.0013(5)
C5 0.0173(6) 0.0203(6) 0.0193(6) -0.0006(5) 0.0012(5) -0.0038(5)
C6 0.0173(6) 0.0178(6) 0.0182(6) 0.0006(5) 0.0040(5) 0.0025(5)
C7 0.0160(6) 0.0144(5) 0.0162(6) 0.0001(4) 0.0006(5) 0.0005(4)
C8 0.0177(6) 0.0203(6) 0.0148(6) 0.0047(5) 0.0032(5) 0.0023(5)
C9 0.0164(6) 0.0145(5) 0.0162(6) 0.0007(4) 0.0051(5) -0.0003(4)
C10 0.0168(6) 0.0199(6) 0.0177(6) 0.0035(5) 0.0014(5) 0.0036(5)
C11 0.0162(6) 0.0256(6) 0.0202(6) 0.0034(5) 0.0004(5) 0.0054(5)
C12 0.0222(7) 0.0309(7) 0.0176(6) 0.0032(5) 0.0005(5) 0.0034(5)
C13 0.0224(7) 0.0228(6) 0.0273(7) 0.0075(5) 0.0023(5) 0.0038(5)
C14 0.0182(6) 0.0213(6) 0.0168(6) 0.0039(5) 0.0067(5) 0.0023(5)
C15 0.0193(6) 0.0266(7) 0.0225(6) 0.0056(5) 0.0115(5) 0.0038(5)
C16 0.0227(7) 0.0237(6) 0.0230(6) 0.0078(5) 0.0067(5) 0.0008(5)
C17 0.0273(7) 0.0271(7) 0.0183(6) 0.0005(5) 0.0076(5) 0.0035(5)
C18 0.0106(5) 0.0175(6) 0.0144(5) 0.0017(4) 0.0010(4) 0.0018(4)
C19 0.0126(6) 0.0176(6) 0.0152(5) 0.0002(4) 0.0000(4) 0.0004(4)
C20 0.0125(6) 0.0201(6) 0.0191(6) 0.0012(5) 0.0013(5) -0.0030(5)
C21 0.0140(6) 0.0247(6) 0.0179(6) -0.0003(5) 0.0044(5) 0.0012(5)
C22 0.0152(6) 0.0193(6) 0.0192(6) -0.0027(5) 0.0018(5) 0.0021(5)
C23 0.0118(6) 0.0172(6) 0.0172(6) 0.0018(5) -0.0003(4) 0.0014(4)
C24 0.0153(6) 0.0178(6) 0.0219(6) -0.0028(5) 0.0041(5) -0.0019(5)
C25 0.0194(6) 0.0182(6) 0.0250(6) -0.0008(5) 0.0010(5) -0.0035(5)
C26 0.0275(7) 0.0182(6) 0.0432(9) -0.0027(6) 0.0041(6) -0.0024(5)
C27 0.0312(7) 0.0220(6) 0.0193(6) -0.0042(5) 0.0054(5) -0.0028(5)
C28 0.0302(8) 0.0341(8) 0.0238(7) -0.0011(6) -0.0057(6) -0.0057(6)
C29 0.0157(6) 0.0164(6) 0.0215(6) 0.0006(5) 0.0028(5) 0.0002(5)
C30 0.0166(6) 0.0184(6) 0.0314(7) 0.0019(5) 0.0002(5) -0.0012(5)
C31 0.0320(8) 0.0326(8) 0.0283(7) 0.0000(6) -0.0054(6) -0.0046(6)
C32 0.0190(6) 0.0163(6) 0.0366(8) 0.0016(5) 0.0006(6) 0.0005(5)
C33 0.0278(8) 0.0168(6) 0.0489(9) 0.0039(6) 0.0022(7) -0.0019(5)
C34 0.0129(6) 0.0187(6) 0.0156(6) 0.0038(4) 0.0058(4) 0.0019(4)
C35 0.0140(6) 0.0195(6) 0.0180(6) 0.0019(5) 0.0051(5) 0.0002(5)
C36 0.0139(6) 0.0230(6) 0.0207(6) 0.0016(5) 0.0026(5) -0.0012(5)
C37 0.0133(6) 0.0244(6) 0.0213(6) 0.0051(5) 0.0027(5) 0.0030(5)
C38 0.0190(6) 0.0180(6) 0.0206(6) 0.0026(5) 0.0068(5) 0.0035(5)
C39 0.0159(6) 0.0197(6) 0.0157(6) 0.0023(5) 0.0059(5) 0.0011(5)
C40 0.0147(6) 0.0198(6) 0.0234(6) -0.0010(5) 0.0007(5) 0.0007(5)
C41 0.0181(6) 0.0230(6) 0.0231(6) -0.0007(5) 0.0029(5) -0.0025(5)
C42 0.0269(8) 0.0334(8) 0.0345(8) -0.0113(6) -0.0027(6) 0.0037(6)
C43 0.0327(8) 0.0198(6) 0.0240(7) 0.0036(5) -0.0012(6) 0.0027(5)
C44 0.0349(8) 0.0358(8) 0.0358(8) 0.0162(7) 0.0092(7) -0.0042(7)
C45 0.0195(6) 0.0181(6) 0.0183(6) 0.0006(5) 0.0026(5) 0.0027(5)
C46 0.0223(7) 0.0219(6) 0.0246(7) -0.0041(5) 0.0037(5) -0.0021(5)
C47 0.0387(8) 0.0233(7) 0.0280(7) -0.0008(6) 0.0081(6) -0.0060(6)
C48 0.0251(7) 0.0261(7) 0.0194(6) -0.0032(5) 0.0030(5) 0.0050(5)
C49 0.0377(8) 0.0332(8) 0.0249(7) -0.0078(6) -0.0016(6) 0.0052(6)
C50 0.0174(6) 0.0163(6) 0.0188(6) 0.0013(5) -0.0008(5) 0.0020(5)
C51 0.0213(6) 0.0217(6) 0.0150(6) 0.0058(5) 0.0011(5) 0.0011(5)
C52 0.0190(6) 0.0142(5) 0.0169(6) 0.0018(4) 0.0058(5) 0.0014(5)
C53 0.0206(7) 0.0256(7) 0.0223(6) 0.0052(5) -0.0034(5) 0.0006(5)
C54 0.0188(7) 0.0326(7) 0.0297(7) 0.0069(6) -0.0069(5) 0.0003(6)
C55 0.0311(8) 0.0357(8) 0.0208(7) 0.0022(6) -0.0050(6) -0.0008(6)
C56 0.0279(7) 0.0308(7) 0.0313(8) 0.0127(6) -0.0036(6) 0.0051(6)
C57 0.0224(7) 0.0205(6) 0.0192(6) 0.0057(5) 0.0082(5) 0.0002(5)
C58 0.0234(7) 0.0249(7) 0.0249(7) 0.0054(5) 0.0120(5) -0.0033(5)
C59 0.0314(8) 0.0215(6) 0.0280(7) 0.0089(5) 0.0114(6) 0.0007(6)
C60 0.0306(7) 0.0292(7) 0.0192(6) 0.0049(5) 0.0084(5) 0.0033(6)
C61 0.0114(6) 0.0173(6) 0.0182(6) 0.0024(5) -0.0002(4) 0.0008(4)
C62 0.0147(6) 0.0186(6) 0.0181(6) -0.0005(5) -0.0020(5) 0.0008(5)
C63 0.0165(6) 0.0161(6) 0.0257(6) -0.0009(5) 0.0007(5) -0.0021(5)
C64 0.0142(6) 0.0205(6) 0.0266(7) 0.0031(5) 0.0035(5) -0.0018(5)
C65 0.0143(6) 0.0201(6) 0.0235(6) 0.0001(5) 0.0040(5) 0.0016(5)
C66 0.0128(6) 0.0169(6) 0.0209(6) 0.0007(5) 0.0011(5) 0.0013(4)
C67 0.0186(6) 0.0179(6) 0.0201(6) -0.0021(5) 0.0015(5) 0.0001(5)
C68 0.0199(6) 0.0224(6) 0.0205(6) -0.0055(5) -0.0005(5) 0.0023(5)
C69 0.0348(8) 0.0230(7) 0.0260(7) -0.0014(5) 0.0001(6) 0.0063(6)
C70 0.0220(7) 0.0267(7) 0.0251(7) -0.0077(5) -0.0026(5) 0.0003(5)
C71 0.0312(8) 0.0317(7) 0.0263(7) -0.0103(6) -0.0036(6) 0.0049(6)
C72 0.0159(6) 0.0167(6) 0.0273(7) -0.0005(5) 0.0060(5) 0.0000(5)
C73 0.0179(6) 0.0181(6) 0.0286(7) -0.0022(5) 0.0068(5) 0.0016(5)
C74 0.0272(7) 0.0214(7) 0.0351(8) -0.0066(6) 0.0063(6) 0.0005(5)
C75 0.0330(8) 0.0180(6) 0.0310(7) 0.0037(5) 0.0072(6) 0.0009(5)
C76 0.0341(8) 0.0300(8) 0.0397(9) 0.0082(6) 0.0041(7) 0.0132(6)
C77 0.0130(6) 0.0165(6) 0.0155(5) 0.0017(4) 0.0046(4) -0.0018(4)
C78 0.0158(6) 0.0162(6) 0.0191(6) 0.0010(5) 0.0069(5) -0.0019(5)
C79 0.0184(6) 0.0192(6) 0.0211(6) -0.0038(5) 0.0043(5) -0.0045(5)
C80 0.0132(6) 0.0247(6) 0.0230(6) -0.0006(5) 0.0017(5) -0.0019(5)
C81 0.0143(6) 0.0197(6) 0.0220(6) 0.0005(5) 0.0039(5) 0.0017(5)
C82 0.0141(6) 0.0168(6) 0.0175(6) 0.0000(5) 0.0055(5) -0.0002(4)
C83 0.0196(6) 0.0151(6) 0.0207(6) -0.0006(5) 0.0041(5) -0.0004(5)
C84 0.0199(6) 0.0168(6) 0.0275(7) -0.0011(5) 0.0075(5) 0.0000(5)
C85 0.0321(8) 0.0284(7) 0.0262(7) -0.0040(6) 0.0112(6) -0.0026(6)
C86 0.0267(7) 0.0171(6) 0.0336(7) -0.0003(5) 0.0114(6) -0.0019(5)
C87 0.0417(9) 0.0172(7) 0.0464(9) 0.0036(6) 0.0129(7) 0.0015(6)
C88 0.0136(6) 0.0175(6) 0.0211(6) -0.0016(5) 0.0020(5) 0.0010(4)
C89 0.0167(6) 0.0171(6) 0.0211(6) 0.0000(5) 0.0046(5) 0.0020(5)
C90 0.0246(7) 0.0184(6) 0.0268(7) -0.0024(5) 0.0083(5) 0.0007(5)
C91 0.0284(7) 0.0210(6) 0.0176(6) -0.0006(5) 0.0006(5) 0.0016(5)
C92 0.0300(8) 0.0301(7) 0.0215(6) 0.0017(5) 0.0095(6) 0.0045(6)
C93 0.083(4) 0.057(3) 0.038(2) -0.009(2) -0.006(2) 0.016(3)
C94 0.156(8) 0.034(3) 0.035(2) 0.008(2) 0.011(3) 0.003(4)
C95 0.085(4) 0.029(2) 0.093(4) -0.002(2) 0.036(3) -0.009(3)
C96 0.155(8) 0.046(3) 0.034(2) -0.002(2) 0.024(3) -0.033(4)
C97 0.084(4) 0.110(5) 0.032(2) -0.001(3) 0.006(2) -0.030(4)

loop_
_atom_type_symbol
_atom_type_description
_atom_type_scat_dispersion_real
_atom_type_scat_dispersion_imag
_atom_type_scat_source
C C 0.0181 0.0091 'International Tables Vol C Tables 4.2.6.8 and 6.1.1.4'
H H 0.0000 0.0000 'International Tables Vol C Tables 4.2.6.8 and 6.1.1.4'
Ca Ca 0.3641 1.2855 'International Tables Vol C Tables 4.2.6.8 and 6.1.1.4'
N N 0.0311 0.0180 'International Tables Vol C Tables 4.2.6.8 and 6.1.1.4'

loop_
_exptl_crystal_face_index_h
_exptl_crystal_face_index_k
_exptl_crystal_face_index_l
_exptl_crystal_face_perp_dist
1 -15 -2 0.0572
1 -10 -15 0.0627
0 12 -12 0.0460
-1 14 -3 0.0461
-1 13 10 0.0519
0 -10 14 0.0630
-8 3 8 0.0831
0 10 15 0.0466
8 -3 -8 0.0971
6 -6 -13 0.0796
-3 13 2 0.0587
2 8 -16 0.0541
2 -4 -19 0.0612
0 -13 -8 0.0560
-1 -14 4 0.0560
-2 -2 20 0.0859
-7 -8 6 0.0870
7 4 -12 0.0838
6 -1 -16 0.0730
-7 3 -7 0.1077
-6 9 6 0.0743
0 2 -19 0.0679
1 13 7 0.0495
4 10 -11 0.0534
4 4 -17 0.0562
-2 3 -18 0.0751
-3 9 -13 0.0723
0 -6 -18 0.0652
-8 -3 6 0.0877
1 15 1 0.0417

loop_
_geom_angle_atom_site_label_1
_geom_angle_atom_site_label_2
_geom_angle_atom_site_label_3
_geom_angle
_geom_angle_site_symmetry_1
_geom_angle_site_symmetry_3
_geom_angle_publ_flag
N1 Ca1 C1 110.47(4) . . ?
N1 Ca1 C2 124.49(4) . . ?
N1 Ca1 C3 155.00(4) . . ?
N1 Ca1 C4 169.12(4) . . ?
N1 Ca1 C5 138.18(4) . . ?
N1 Ca1 C6 115.46(4) . . ?
N1 Ca1 C18 28.60(3) . . ?
N1 Ca1 C34 105.93(3) . . ?
N2 Ca1 N1 77.02(4) . . ?
N2 Ca1 C1 169.36(4) . . ?
N2 Ca1 C2 138.59(4) . . ?
N2 Ca1 C3 115.60(4) . . ?
N2 Ca1 C4 109.76(4) . . ?
N2 Ca1 C5 123.14(4) . . ?
N2 Ca1 C6 153.89(4) . . ?
N2 Ca1 C18 105.40(3) . . ?
N2 Ca1 C34 28.93(3) . . ?
C1 Ca1 C3 54.57(4) . . ?
C1 Ca1 C4 64.12(4) . . ?
C1 Ca1 C6 30.06(4) . . ?
C1 Ca1 C18 82.76(4) . . ?
C1 Ca1 C34 142.59(4) . . ?
C2 Ca1 C1 30.89(4) . . ?
C2 Ca1 C3 32.22(4) . . ?
C2 Ca1 C4 56.12(4) . . ?
C2 Ca1 C6 54.90(4) . . ?
C2 Ca1 C18 103.00(4) . . ?
C2 Ca1 C34 116.81(4) . . ?
C3 Ca1 C18 134.87(4) . . ?
C3 Ca1 C34 88.35(4) . . ?
C4 Ca1 C3 29.87(4) . . ?
C4 Ca1 C6 54.87(4) . . ?
C4 Ca1 C18 142.77(4) . . ?
C4 Ca1 C34 81.29(4) . . ?
C5 Ca1 C1 56.49(4) . . ?
C5 Ca1 C2 67.11(4) . . ?
C5 Ca1 C3 54.81(4) . . ?
C5 Ca1 C4 30.97(4) . . ?
C5 Ca1 C6 32.63(4) . . ?
C5 Ca1 C18 115.91(4) . . ?
C5 Ca1 C34 100.25(4) . . ?
C6 Ca1 C3 63.17(4) . . ?
C6 Ca1 C18 87.96(4) . . ?
C6 Ca1 C34 132.72(4) . . ?
C34 Ca1 C18 134.31(3) . . ?
N3 Ca2 N4 77.31(4) . . ?
N3 Ca2 C1 169.94(4) . . ?
N3 Ca2 C2 152.07(4) . . ?
N3 Ca2 C3 121.85(4) . . ?
N3 Ca2 C4 108.94(4) . . ?
N3 Ca2 C5 115.87(4) . . ?
N3 Ca2 C6 139.68(4) . . ?
N3 Ca2 C61 28.55(3) . . ?
N3 Ca2 C77 105.58(4) . . ?
N4 Ca2 C1 110.55(4) . . ?
N4 Ca2 C2 116.69(4) . . ?
N4 Ca2 C3 140.18(4) . . ?
N4 Ca2 C4 170.75(4) . . ?
N4 Ca2 C5 153.57(4) . . ?
N4 Ca2 C6 123.70(4) . . ?
N4 Ca2 C61 105.79(4) . . ?
N4 Ca2 C77 28.49(3) . . ?
C1 Ca2 C2 30.18(4) . . ?
C1 Ca2 C4 64.11(4) . . ?
C1 Ca2 C5 54.37(4) . . ?
C1 Ca2 C61 142.68(4) . . ?
C1 Ca2 C77 82.80(4) . . ?
C2 Ca2 C5 62.89(4) . . ?
C2 Ca2 C61 131.69(4) . . ?
C2 Ca2 C77 89.48(4) . . ?
C3 Ca2 C1 56.24(4) . . ?
C3 Ca2 C2 32.36(4) . . ?
C3 Ca2 C4 30.69(4) . . ?
C3 Ca2 C5 54.30(4) . . ?
C3 Ca2 C6 66.43(4) . . ?
C3 Ca2 C61 99.40(4) . . ?
C3 Ca2 C77 118.00(4) . . ?
C4 Ca2 C2 54.72(4) . . ?
C4 Ca2 C5 29.82(4) . . ?
C4 Ca2 C61 80.90(4) . . ?
C4 Ca2 C77 143.92(4) . . ?
C5 Ca2 C61 88.82(4) . . ?
C5 Ca2 C77 133.87(4) . . ?
C6 Ca2 C1 30.66(4) . . ?
C6 Ca2 C2 54.63(4) . . ?
C6 Ca2 C4 55.92(4) . . ?
C6 Ca2 C5 32.03(4) . . ?
C6 Ca2 C61 117.54(4) . . ?
C6 Ca2 C77 101.97(4) . . ?
C61 Ca2 C77 134.13(3) . . ?
C7 N1 Ca1 133.39(8) . . ?
C7 N1 C18 128.39(10) . . ?
C18 N1 Ca1 97.87(7) . . ?
C9 N2 Ca1 133.21(8) . . ?
C9 N2 C34 129.22(10) . . ?
C34 N2 Ca1 97.01(7) . . ?
C50 N3 Ca2 132.78(8) . . ?
C50 N3 C61 127.98(10) . . ?
C61 N3 Ca2 98.40(7) . . ?
C52 N4 Ca2 133.01(8) . . ?
C52 N4 C77 128.47(10) . . ?
C77 N4 Ca2 98.30(7) . . ?
Ca1 C1 H1 122.7(9) . . ?
Ca2 C1 Ca1 116.16(5) . . ?
Ca2 C1 H1 121.1(9) . . ?
C2 C1 Ca1 72.69(7) . . ?
C2 C1 Ca2 77.90(7) . . ?
C2 C1 H1 118.0(9) . . ?
C6 C1 Ca1 77.36(7) . . ?
C6 C1 Ca2 73.39(7) . . ?
C6 C1 H1 119.2(9) . . ?
C6 C1 C2 122.83(11) . . ?
Ca1 C2 Ca2 115.17(5) . . ?
Ca1 C2 H2 129.5(9) . . ?
Ca2 C2 H2 115.3(9) . . ?
C1 C2 Ca1 76.42(7) . . ?
C1 C2 Ca2 71.92(7) . . ?
C1 C2 H2 121.2(10) . . ?
C1 C2 C3 117.61(11) . . ?
C3 C2 Ca1 78.75(7) . . ?
C3 C2 Ca2 68.93(7) . . ?
C3 C2 H2 118.9(10) . . ?
Ca1 C3 H3 120.0(10) . . ?
Ca2 C3 Ca1 115.20(5) . . ?
Ca2 C3 H3 124.8(10) . . ?
C2 C3 Ca1 69.04(7) . . ?
C2 C3 Ca2 78.71(7) . . ?
C2 C3 H3 120.2(10) . . ?
C4 C3 Ca1 71.91(7) . . ?
C4 C3 Ca2 77.35(7) . . ?
C4 C3 C2 118.56(11) . . ?
C4 C3 H3 120.0(10) . . ?
Ca1 C4 Ca2 115.61(5) . . ?
Ca1 C4 H4 123.8(10) . . ?
Ca2 C4 H4 120.6(10) . . ?
C3 C4 Ca1 78.22(7) . . ?
C3 C4 Ca2 71.95(7) . . ?
C3 C4 H4 118.6(10) . . ?
C3 C4 C5 122.66(12) . . ?
C5 C4 Ca1 71.31(7) . . ?
C5 C4 Ca2 79.17(7) . . ?
C5 C4 H4 118.7(10) . . ?
Ca1 C5 Ca2 114.83(5) . . ?
Ca1 C5 H5 127.9(10) . . ?
Ca2 C5 H5 117.3(10) . . ?
C4 C5 Ca1 77.72(7) . . ?
C4 C5 Ca2 71.01(7) . . ?
C4 C5 H5 120.2(10) . . ?
C4 C5 C6 117.74(11) . . ?
C6 C5 Ca1 78.75(7) . . ?
C6 C5 Ca2 68.55(7) . . ?
C6 C5 H5 119.8(10) . . ?
Ca1 C6 H6 116.4(9) . . ?
Ca2 C6 Ca1 115.20(5) . . ?
Ca2 C6 H6 128.4(9) . . ?
C1 C6 Ca1 72.58(7) . . ?
C1 C6 Ca2 75.95(7) . . ?
C1 C6 C5 118.21(11) . . ?
C1 C6 H6 119.6(10) . . ?
C5 C6 Ca1 68.62(7) . . ?
C5 C6 Ca2 79.42(7) . . ?
C5 C6 H6 120.2(10) . . ?
N1 C7 C8 121.22(11) . . ?
N1 C7 C10 126.22(11) . . ?
C8 C7 C10 112.57(10) . . ?
C7 C8 H8 113.7(9) . . ?
C7 C8 C9 133.29(11) . . ?
C9 C8 H8 113.0(9) . . ?
N2 C9 C8 121.42(11) . . ?
N2 C9 C14 126.24(11) . . ?
C8 C9 C14 112.33(10) . . ?
C11 C10 C7 116.40(10) . . ?
C11 C10 C12 106.44(10) . . ?
C11 C10 C13 106.83(10) . . ?
C12 C10 C7 110.02(10) . . ?
C13 C10 C7 109.24(10) . . ?
C13 C10 C12 107.52(10) . . ?
C10 C11 H11A 109.5 . . ?
C10 C11 H11B 109.5 . . ?
C10 C11 H11C 109.5 . . ?
H11A C11 H11B 109.5 . . ?
H11A C11 H11C 109.5 . . ?
H11B C11 H11C 109.5 . . ?
C10 C12 H12A 109.5 . . ?
C10 C12 H12B 109.5 . . ?
C10 C12 H12C 109.5 . . ?
H12A C12 H12B 109.5 . . ?
H12A C12 H12C 109.5 . . ?
H12B C12 H12C 109.5 . . ?
C10 C13 H13A 109.5 . . ?
C10 C13 H13B 109.5 . . ?
C10 C13 H13C 109.5 . . ?
H13A C13 H13B 109.5 . . ?
H13A C13 H13C 109.5 . . ?
H13B C13 H13C 109.5 . . ?
C15 C14 C9 116.38(10) . . ?
C15 C14 C16 106.94(10) . . ?
C15 C14 C17 106.90(10) . . ?
C16 C14 C9 109.48(10) . . ?
C17 C14 C9 109.28(10) . . ?
C17 C14 C16 107.50(10) . . ?
C14 C15 H15A 109.5 . . ?
C14 C15 H15B 109.5 . . ?
C14 C15 H15C 109.5 . . ?
H15A C15 H15B 109.5 . . ?
H15A C15 H15C 109.5 . . ?
H15B C15 H15C 109.5 . . ?
C14 C16 H16A 109.5 . . ?
C14 C16 H16B 109.5 . . ?
C14 C16 H16C 109.5 . . ?
H16A C16 H16B 109.5 . . ?
H16A C16 H16C 109.5 . . ?
H16B C16 H16C 109.5 . . ?
C14 C17 H17A 109.5 . . ?
C14 C17 H17B 109.5 . . ?
C14 C17 H17C 109.5 . . ?
H17A C17 H17B 109.5 . . ?
H17A C17 H17C 109.5 . . ?
H17B C17 H17C 109.5 . . ?
N1 C18 Ca1 53.53(5) . . ?
N1 C18 C23 120.22(10) . . ?
C19 C18 Ca1 97.53(7) . . ?
C19 C18 N1 118.75(10) . . ?
C19 C18 C23 120.20(11) . . ?
C23 C18 Ca1 109.09(7) . . ?
C18 C19 C24 121.21(11) . . ?
C20 C19 C18 118.32(11) . . ?
C20 C19 C24 120.48(11) . . ?
C19 C20 H20 119.2 . . ?
C21 C20 C19 121.70(11) . . ?
C21 C20 H20 119.2 . . ?
C20 C21 H21 120.1 . . ?
C20 C21 C22 119.81(11) . . ?
C22 C21 H21 120.1 . . ?
C21 C22 H22 119.4 . . ?
C21 C22 C23 121.20(11) . . ?
C23 C22 H22 119.4 . . ?
C18 C23 C29 120.52(11) . . ?
C22 C23 C18 118.73(11) . . ?
C22 C23 C29 120.75(11) . . ?
C19 C24 H24 106.4 . . ?
C19 C24 C25 113.47(10) . . ?
C19 C24 C27 111.63(10) . . ?
C25 C24 H24 106.4 . . ?
C25 C24 C27 111.89(10) . . ?
C27 C24 H24 106.4 . . ?
C24 C25 H25A 109.0 . . ?
C24 C25 H25B 109.0 . . ?
H25A C25 H25B 107.8 . . ?
C26 C25 C24 112.87(11) . . ?
C26 C25 H25A 109.0 . . ?
C26 C25 H25B 109.0 . . ?
C25 C26 H26A 109.5 . . ?
C25 C26 H26B 109.5 . . ?
C25 C26 H26C 109.5 . . ?
H26A C26 H26B 109.5 . . ?
H26A C26 H26C 109.5 . . ?
H26B C26 H26C 109.5 . . ?
C24 C27 H27A 108.6 . . ?
C24 C27 H27B 108.6 . . ?
H27A C27 H27B 107.5 . . ?
C28 C27 C24 114.87(11) . . ?
C28 C27 H27A 108.6 . . ?
C28 C27 H27B 108.6 . . ?
C27 C28 H28A 109.5 . . ?
C27 C28 H28B 109.5 . . ?
C27 C28 H28C 109.5 . . ?
H28A C28 H28B 109.5 . . ?
H28A C28 H28C 109.5 . . ?
H28B C28 H28C 109.5 . . ?
C23 C29 H29 106.4 . . ?
C23 C29 C30 112.16(10) . . ?
C23 C29 C32 112.60(10) . . ?
C30 C29 H29 106.4 . . ?
C32 C29 H29 106.4 . . ?
C32 C29 C30 112.43(10) . . ?
C29 C30 H30A 108.3 . . ?
C29 C30 H30B 108.3 . . ?
H30A C30 H30B 107.4 . . ?
C31 C30 C29 115.87(11) . . ?
C31 C30 H30A 108.3 . . ?
C31 C30 H30B 108.3 . . ?
C30 C31 H31A 109.5 . . ?
C30 C31 H31B 109.5 . . ?
C30 C31 H31C 109.5 . . ?
H31A C31 H31B 109.5 . . ?
H31A C31 H31C 109.5 . . ?
H31B C31 H31C 109.5 . . ?
C29 C32 H32A 109.0 . . ?
C29 C32 H32B 109.0 . . ?
H32A C32 H32B 107.8 . . ?
C33 C32 C29 113.09(11) . . ?
C33 C32 H32A 109.0 . . ?
C33 C32 H32B 109.0 . . ?
C32 C33 H33A 109.5 . . ?
C32 C33 H33B 109.5 . . ?
C32 C33 H33C 109.5 . . ?
H33A C33 H33B 109.5 . . ?
H33A C33 H33C 109.5 . . ?
H33B C33 H33C 109.5 . . ?
N2 C34 Ca1 54.07(6) . . ?
N2 C34 C39 119.99(11) . . ?
C35 C34 Ca1 99.30(7) . . ?
C35 C34 N2 119.44(11) . . ?
C35 C34 C39 119.63(11) . . ?
C39 C34 Ca1 106.49(8) . . ?
C34 C35 C40 121.62(11) . . ?
C36 C35 C34 118.64(11) . . ?
C36 C35 C40 119.74(11) . . ?
C35 C36 H36 119.1 . . ?
C37 C36 C35 121.78(12) . . ?
C37 C36 H36 119.1 . . ?
C36 C37 H37 120.3 . . ?
C38 C37 C36 119.48(12) . . ?
C38 C37 H37 120.3 . . ?
C37 C38 H38 119.2 . . ?
C37 C38 C39 121.54(12) . . ?
C39 C38 H38 119.2 . . ?
C34 C39 C45 120.98(11) . . ?
C38 C39 C34 118.89(11) . . ?
C38 C39 C45 120.07(11) . . ?
C35 C40 H40 106.8 . . ?
C35 C40 C41 112.51(10) . . ?
C35 C40 C43 112.05(11) . . ?
C41 C40 H40 106.8 . . ?
C41 C40 C43 111.37(11) . . ?
C43 C40 H40 106.8 . . ?
C40 C41 H41A 108.8 . . ?
C40 C41 H41B 108.8 . . ?
H41A C41 H41B 107.7 . . ?
C42 C41 C40 113.64(11) . . ?
C42 C41 H41A 108.8 . . ?
C42 C41 H41B 108.8 . . ?
C41 C42 H42A 109.5 . . ?
C41 C42 H42B 109.5 . . ?
C41 C42 H42C 109.5 . . ?
H42A C42 H42B 109.5 . . ?
H42A C42 H42C 109.5 . . ?
H42B C42 H42C 109.5 . . ?
C40 C43 H43A 108.6 . . ?
C40 C43 H43B 108.6 . . ?
H43A C43 H43B 107.5 . . ?
C44 C43 C40 114.79(11) . . ?
C44 C43 H43A 108.6 . . ?
C44 C43 H43B 108.6 . . ?
C43 C44 H44A 109.5 . . ?
C43 C44 H44B 109.5 . . ?
C43 C44 H44C 109.5 . . ?
H44A C44 H44B 109.5 . . ?
H44A C44 H44C 109.5 . . ?
H44B C44 H44C 109.5 . . ?
C39 C45 H45 106.7 . . ?
C39 C45 C46 113.04(10) . . ?
C39 C45 C48 110.88(10) . . ?
C46 C45 H45 106.7 . . ?
C48 C45 H45 106.7 . . ?
C48 C45 C46 112.31(11) . . ?
C45 C46 H46A 108.5 . . ?
C45 C46 H46B 108.5 . . ?
H46A C46 H46B 107.5 . . ?
C47 C46 C45 115.27(11) . . ?
C47 C46 H46A 108.5 . . ?
C47 C46 H46B 108.5 . . ?
C46 C47 H47A 109.5 . . ?
C46 C47 H47B 109.5 . . ?
C46 C47 H47C 109.5 . . ?
H47A C47 H47B 109.5 . . ?
H47A C47 H47C 109.5 . . ?
H47B C47 H47C 109.5 . . ?
C45 C48 H48A 108.7 . . ?
C45 C48 H48B 108.7 . . ?
H48A C48 H48B 107.6 . . ?
C49 C48 C45 114.12(11) . . ?
C49 C48 H48A 108.7 . . ?
C49 C48 H48B 108.7 . . ?
C48 C49 H49A 109.5 . . ?
C48 C49 H49B 109.5 . . ?
C48 C49 H49C 109.5 . . ?
H49A C49 H49B 109.5 . . ?
H49A C49 H49C 109.5 . . ?
H49B C49 H49C 109.5 . . ?
N3 C50 C51 121.53(11) . . ?
N3 C50 C53 126.12(11) . . ?
C51 C50 C53 112.34(11) . . ?
C50 C51 H51 112.8(9) . . ?
C50 C51 C52 133.70(12) . . ?
C52 C51 H51 113.5(9) . . ?
N4 C52 C51 121.36(11) . . ?
N4 C52 C57 126.21(11) . . ?
C51 C52 C57 112.43(10) . . ?
C54 C53 C50 116.13(11) . . ?
C54 C53 C55 107.36(12) . . ?
C54 C53 C56 106.46(11) . . ?
C55 C53 C50 109.62(11) . . ?
C55 C53 C56 107.67(12) . . ?
C56 C53 C50 109.27(11) . . ?
C53 C54 H54A 109.5 . . ?
C53 C54 H54B 109.5 . . ?
C53 C54 H54C 109.5 . . ?
H54A C54 H54B 109.5 . . ?
H54A C54 H54C 109.5 . . ?
H54B C54 H54C 109.5 . . ?
C53 C55 H55A 109.5 . . ?
C53 C55 H55B 109.5 . . ?
C53 C55 H55C 109.5 . . ?
H55A C55 H55B 109.5 . . ?
H55A C55 H55C 109.5 . . ?
H55B C55 H55C 109.5 . . ?
C53 C56 H56A 109.5 . . ?
C53 C56 H56B 109.5 . . ?
C53 C56 H56C 109.5 . . ?
H56A C56 H56B 109.5 . . ?
H56A C56 H56C 109.5 . . ?
H56B C56 H56C 109.5 . . ?
C58 C57 C52 116.54(10) . . ?
C58 C57 C59 106.76(11) . . ?
C58 C57 C60 106.63(11) . . ?
C59 C57 C52 109.22(10) . . ?
C59 C57 C60 107.66(11) . . ?
C60 C57 C52 109.67(10) . . ?
C57 C58 H58A 109.5 . . ?
C57 C58 H58B 109.5 . . ?
C57 C58 H58C 109.5 . . ?
H58A C58 H58B 109.5 . . ?
H58A C58 H58C 109.5 . . ?
H58B C58 H58C 109.5 . . ?
C57 C59 H59A 109.5 . . ?
C57 C59 H59B 109.5 . . ?
C57 C59 H59C 109.5 . . ?
H59A C59 H59B 109.5 . . ?
H59A C59 H59C 109.5 . . ?
H59B C59 H59C 109.5 . . ?
C57 C60 H60A 109.5 . . ?
C57 C60 H60B 109.5 . . ?
C57 C60 H60C 109.5 . . ?
H60A C60 H60B 109.5 . . ?
H60A C60 H60C 109.5 . . ?
H60B C60 H60C 109.5 . . ?
N3 C61 Ca2 53.05(6) . . ?
C62 C61 Ca2 108.47(8) . . ?
C62 C61 N3 119.94(11) . . ?
C66 C61 Ca2 98.65(7) . . ?
C66 C61 N3 119.32(11) . . ?
C66 C61 C62 119.89(11) . . ?
C61 C62 C67 120.54(11) . . ?
C63 C62 C61 118.84(11) . . ?
C63 C62 C67 120.62(11) . . ?
C62 C63 H63 119.3 . . ?
C64 C63 C62 121.39(12) . . ?
C64 C63 H63 119.3 . . ?
C63 C64 H64 120.2 . . ?
C65 C64 C63 119.59(12) . . ?
C65 C64 H64 120.2 . . ?
C64 C65 H65 119.2 . . ?
C64 C65 C66 121.62(12) . . ?
C66 C65 H65 119.2 . . ?
C61 C66 C72 121.28(11) . . ?
C65 C66 C61 118.61(11) . . ?
C65 C66 C72 120.10(11) . . ?
C62 C67 H67 106.6 . . ?
C62 C67 C68 111.56(10) . . ?
C62 C67 C70 112.50(11) . . ?
C68 C67 H67 106.6 . . ?
C70 C67 H67 106.6 . . ?
C70 C67 C68 112.51(10) . . ?
C67 C68 H68A 108.4 . . ?
C67 C68 H68B 108.4 . . ?
H68A C68 H68B 107.4 . . ?
C69 C68 C67 115.61(11) . . ?
C69 C68 H68A 108.4 . . ?
C69 C68 H68B 108.4 . . ?
C68 C69 H69A 109.5 . . ?
C68 C69 H69B 109.5 . . ?
C68 C69 H69C 109.5 . . ?
H69A C69 H69B 109.5 . . ?
H69A C69 H69C 109.5 . . ?
H69B C69 H69C 109.5 . . ?
C67 C70 H70A 108.8 . . ?
C67 C70 H70B 108.8 . . ?
H70A C70 H70B 107.7 . . ?
C71 C70 C67 113.79(11) . . ?
C71 C70 H70A 108.8 . . ?
C71 C70 H70B 108.8 . . ?
C70 C71 H71A 109.5 . . ?
C70 C71 H71B 109.5 . . ?
C70 C71 H71C 109.5 . . ?
H71A C71 H71B 109.5 . . ?
H71A C71 H71C 109.5 . . ?
H71B C71 H71C 109.5 . . ?
C66 C72 H72 106.5 . . ?
C66 C72 C73 113.12(10) . . ?
C66 C72 C75 112.01(11) . . ?
C73 C72 H72 106.5 . . ?
C73 C72 C75 111.68(11) . . ?
C75 C72 H72 106.5 . . ?
C72 C73 H73A 109.0 . . ?
C72 C73 H73B 109.0 . . ?
H73A C73 H73B 107.8 . . ?
C74 C73 C72 112.77(11) . . ?
C74 C73 H73A 109.0 . . ?
C74 C73 H73B 109.0 . . ?
C73 C74 H74A 109.5 . . ?
C73 C74 H74B 109.5 . . ?
C73 C74 H74C 109.5 . . ?
H74A C74 H74B 109.5 . . ?
H74A C74 H74C 109.5 . . ?
H74B C74 H74C 109.5 . . ?
C72 C75 H75A 108.5 . . ?
C72 C75 H75B 108.5 . . ?
H75A C75 H75B 107.5 . . ?
C76 C75 C72 115.08(12) . . ?
C76 C75 H75A 108.5 . . ?
C76 C75 H75B 108.5 . . ?
C75 C76 H76A 109.5 . . ?
C75 C76 H76B 109.5 . . ?
C75 C76 H76C 109.5 . . ?
H76A C76 H76B 109.5 . . ?
H76A C76 H76C 109.5 . . ?
H76B C76 H76C 109.5 . . ?
N4 C77 Ca2 53.21(5) . . ?
C78 C77 Ca2 109.52(8) . . ?
C78 C77 N4 120.23(11) . . ?
C82 C77 Ca2 97.61(7) . . ?
C82 C77 N4 118.97(10) . . ?
C82 C77 C78 119.98(11) . . ?
C77 C78 C83 120.53(11) . . ?
C79 C78 C77 118.68(11) . . ?
C79 C78 C83 120.79(11) . . ?
C78 C79 H79 119.3 . . ?
C80 C79 C78 121.48(12) . . ?
C80 C79 H79 119.3 . . ?
C79 C80 H80 120.2 . . ?
C81 C80 C79 119.62(12) . . ?
C81 C80 H80 120.2 . . ?
C80 C81 H81 119.2 . . ?
C80 C81 C82 121.67(12) . . ?
C82 C81 H81 119.2 . . ?
C77 C82 C88 121.25(11) . . ?
C81 C82 C77 118.55(11) . . ?
C81 C82 C88 120.19(11) . . ?
C78 C83 H83 106.6 . . ?
C78 C83 C84 112.18(10) . . ?
C78 C83 C86 111.62(10) . . ?
C84 C83 H83 106.6 . . ?
C84 C83 C86 112.73(10) . . ?
C86 C83 H83 106.6 . . ?
C83 C84 H84A 108.4 . . ?
C83 C84 H84B 108.4 . . ?
H84A C84 H84B 107.5 . . ?
C85 C84 C83 115.42(11) . . ?
C85 C84 H84A 108.4 . . ?
C85 C84 H84B 108.4 . . ?
C84 C85 H85A 109.5 . . ?
C84 C85 H85B 109.5 . . ?
C84 C85 H85C 109.5 . . ?
H85A C85 H85B 109.5 . . ?
H85A C85 H85C 109.5 . . ?
H85B C85 H85C 109.5 . . ?
C83 C86 H86A 108.8 . . ?
C83 C86 H86B 108.8 . . ?
H86A C86 H86B 107.7 . . ?
C87 C86 C83 113.91(12) . . ?
C87 C86 H86A 108.8 . . ?
C87 C86 H86B 108.8 . . ?
C86 C87 H87A 109.5 . . ?
C86 C87 H87B 109.5 . . ?
C86 C87 H87C 109.5 . . ?
H87A C87 H87B 109.5 . . ?
H87A C87 H87C 109.5 . . ?
H87B C87 H87C 109.5 . . ?
C82 C88 H88 106.5 . . ?
C82 C88 C89 112.93(10) . . ?
C82 C88 C91 112.35(10) . . ?
C89 C88 H88 106.5 . . ?
C89 C88 C91 111.51(10) . . ?
C91 C88 H88 106.5 . . ?
C88 C89 H89A 109.2 . . ?
C88 C89 H89B 109.2 . . ?
H89A C89 H89B 107.9 . . ?
C90 C89 C88 112.20(10) . . ?
C90 C89 H89A 109.2 . . ?
C90 C89 H89B 109.2 . . ?
C89 C90 H90A 109.5 . . ?
C89 C90 H90B 109.5 . . ?
C89 C90 H90C 109.5 . . ?
H90A C90 H90B 109.5 . . ?
H90A C90 H90C 109.5 . . ?
H90B C90 H90C 109.5 . . ?
C88 C91 H91A 108.5 . . ?
C88 C91 H91B 108.5 . . ?
H91A C91 H91B 107.5 . . ?
C92 C91 C88 115.12(11) . . ?
C92 C91 H91A 108.5 . . ?
C92 C91 H91B 108.5 . . ?
C91 C92 H92A 109.5 . . ?
C91 C92 H92B 109.5 . . ?
C91 C92 H92C 109.5 . . ?
H92A C92 H92B 109.5 . . ?
H92A C92 H92C 109.5 . . ?
H92B C92 H92C 109.5 . . ?
H93A C93 H93B 109.5 . . ?
H93A C93 H93C 109.5 . . ?
H93B C93 H93C 109.5 . . ?
C94 C93 H93A 109.5 . . ?
C94 C93 H93B 109.5 . . ?
C94 C93 H93C 109.5 . . ?
C93 C94 H94A 108.9 . . ?
C93 C94 H94B 108.9 . . ?
C93 C94 C95 113.4(6) . . ?
H94A C94 H94B 107.7 . . ?
C95 C94 H94A 108.9 . . ?
C95 C94 H94B 108.9 . . ?
C94 C95 H95A 107.4 . . ?
C94 C95 H95B 107.4 . . ?
C94 C95 C96 119.5(4) . . ?
H95A C95 H95B 107.0 . . ?
C96 C95 H95A 107.4 . . ?
C96 C95 H95B 107.4 . . ?
C95 C96 H96A 108.7 . . ?
C95 C96 H96B 108.7 . . ?
H96A C96 H96B 107.6 . . ?
C97 C96 C95 114.3(6) . . ?
C97 C96 H96A 108.7 . . ?
C97 C96 H96B 108.7 . . ?
C96 C97 H97A 109.5 . . ?
C96 C97 H97B 109.5 . . ?
C96 C97 H97C 109.5 . . ?
H97A C97 H97B 109.5 . . ?
H97A C97 H97C 109.5 . . ?
H97B C97 H97C 109.5 . . ?

loop_
_geom_bond_atom_site_label_1
_geom_bond_atom_site_label_2
_geom_bond_distance
_geom_bond_site_symmetry_2
_geom_bond_publ_flag
Ca1 N1 2.3877(10) . ?
Ca1 N2 2.3814(10) . ?
Ca1 C1 2.6700(12) . ?
Ca1 C2 2.6224(13) . ?
Ca1 C3 2.7542(13) . ?
Ca1 C4 2.6744(13) . ?
Ca1 C5 2.5926(13) . ?
Ca1 C6 2.7306(13) . ?
Ca1 C18 2.9413(12) . ?
Ca1 C34 2.9192(12) . ?
Ca2 N3 2.3805(11) . ?
Ca2 N4 2.3873(10) . ?
Ca2 C1 2.6667(12) . ?
Ca2 C2 2.7430(13) . ?
Ca2 C3 2.6100(13) . ?
Ca2 C4 2.6784(13) . ?
Ca2 C5 2.7820(13) . ?
Ca2 C6 2.6341(13) . ?
Ca2 C61 2.9469(12) . ?
Ca2 C77 2.9497(12) . ?
N1 C7 1.3282(15) . ?
N1 C18 1.4216(15) . ?
N2 C9 1.3278(16) . ?
N2 C34 1.4226(15) . ?
N3 C50 1.3309(16) . ?
N3 C61 1.4239(16) . ?
N4 C52 1.3270(16) . ?
N4 C77 1.4220(15) . ?
C1 H1 0.950(16) . ?
C1 C2 1.4104(18) . ?
C1 C6 1.4017(18) . ?
C2 H2 0.960(16) . ?
C2 C3 1.4971(18) . ?
C3 H3 0.966(18) . ?
C3 C4 1.4012(18) . ?
C4 H4 0.979(17) . ?
C4 C5 1.4084(18) . ?
C5 H5 0.954(17) . ?
C5 C6 1.5011(17) . ?
C6 H6 0.952(16) . ?
C7 C8 1.4130(17) . ?
C7 C10 1.5776(16) . ?
C8 H8 0.949(15) . ?
C8 C9 1.4165(17) . ?
C9 C14 1.5727(16) . ?
C10 C11 1.5407(17) . ?
C10 C12 1.5452(18) . ?
C10 C13 1.5443(18) . ?
C11 H11A 0.9800 . ?
C11 H11B 0.9800 . ?
C11 H11C 0.9800 . ?
C12 H12A 0.9800 . ?
C12 H12B 0.9800 . ?
C12 H12C 0.9800 . ?
C13 H13A 0.9800 . ?
C13 H13B 0.9800 . ?
C13 H13C 0.9800 . ?
C14 C15 1.5381(17) . ?
C14 C16 1.5456(17) . ?
C14 C17 1.5451(18) . ?
C15 H15A 0.9800 . ?
C15 H15B 0.9800 . ?
C15 H15C 0.9800 . ?
C16 H16A 0.9800 . ?
C16 H16B 0.9800 . ?
C16 H16C 0.9800 . ?
C17 H17A 0.9800 . ?
C17 H17B 0.9800 . ?
C17 H17C 0.9800 . ?
C18 C19 1.4192(17) . ?
C18 C23 1.4222(17) . ?
C19 C20 1.3973(17) . ?
C19 C24 1.5298(16) . ?
C20 H20 0.9500 . ?
C20 C21 1.3831(18) . ?
C21 H21 0.9500 . ?
C21 C22 1.3878(18) . ?
C22 H22 0.9500 . ?
C22 C23 1.3950(17) . ?
C23 C29 1.5241(17) . ?
C24 H24 1.0000 . ?
C24 C25 1.5359(17) . ?
C24 C27 1.5449(18) . ?
C25 H25A 0.9900 . ?
C25 H25B 0.9900 . ?
C25 C26 1.5271(18) . ?
C26 H26A 0.9800 . ?
C26 H26B 0.9800 . ?
C26 H26C 0.9800 . ?
C27 H27A 0.9900 . ?
C27 H27B 0.9900 . ?
C27 C28 1.526(2) . ?
C28 H28A 0.9800 . ?
C28 H28B 0.9800 . ?
C28 H28C 0.9800 . ?
C29 H29 1.0000 . ?
C29 C30 1.5420(17) . ?
C29 C32 1.5378(17) . ?
C30 H30A 0.9900 . ?
C30 H30B 0.9900 . ?
C30 C31 1.523(2) . ?
C31 H31A 0.9800 . ?
C31 H31B 0.9800 . ?
C31 H31C 0.9800 . ?
C32 H32A 0.9900 . ?
C32 H32B 0.9900 . ?
C32 C33 1.5253(18) . ?
C33 H33A 0.9800 . ?
C33 H33B 0.9800 . ?
C33 H33C 0.9800 . ?
C34 C35 1.4215(17) . ?
C34 C39 1.4240(17) . ?
C35 C36 1.3934(17) . ?
C35 C40 1.5302(17) . ?
C36 H36 0.9500 . ?
C36 C37 1.3861(18) . ?
C37 H37 0.9500 . ?
C37 C38 1.3824(18) . ?
C38 H38 0.9500 . ?
C38 C39 1.3940(17) . ?
C39 C45 1.5248(17) . ?
C40 H40 1.0000 . ?
C40 C41 1.5423(18) . ?
C40 C43 1.5431(18) . ?
C41 H41A 0.9900 . ?
C41 H41B 0.9900 . ?
C41 C42 1.5232(19) . ?
C42 H42A 0.9800 . ?
C42 H42B 0.9800 . ?
C42 H42C 0.9800 . ?
C43 H43A 0.9900 . ?
C43 H43B 0.9900 . ?
C43 C44 1.522(2) . ?
C44 H44A 0.9800 . ?
C44 H44B 0.9800 . ?
C44 H44C 0.9800 . ?
C45 H45 1.0000 . ?
C45 C46 1.5464(18) . ?
C45 C48 1.5413(17) . ?
C46 H46A 0.9900 . ?
C46 H46B 0.9900 . ?
C46 C47 1.5231(19) . ?
C47 H47A 0.9800 . ?
C47 H47B 0.9800 . ?
C47 H47C 0.9800 . ?
C48 H48A 0.9900 . ?
C48 H48B 0.9900 . ?
C48 C49 1.5197(19) . ?
C49 H49A 0.9800 . ?
C49 H49B 0.9800 . ?
C49 H49C 0.9800 . ?
C50 C51 1.4095(18) . ?
C50 C53 1.5748(17) . ?
C51 H51 0.959(15) . ?
C51 C52 1.4104(18) . ?
C52 C57 1.5743(17) . ?
C53 C54 1.5371(19) . ?
C53 C55 1.542(2) . ?
C53 C56 1.5471(19) . ?
C54 H54A 0.9800 . ?
C54 H54B 0.9800 . ?
C54 H54C 0.9800 . ?
C55 H55A 0.9800 . ?
C55 H55B 0.9800 . ?
C55 H55C 0.9800 . ?
C56 H56A 0.9800 . ?
C56 H56B 0.9800 . ?
C56 H56C 0.9800 . ?
C57 C58 1.5351(19) . ?
C57 C59 1.5431(18) . ?
C57 C60 1.5484(18) . ?
C58 H58A 0.9800 . ?
C58 H58B 0.9800 . ?
C58 H58C 0.9800 . ?
C59 H59A 0.9800 . ?
C59 H59B 0.9800 . ?
C59 H59C 0.9800 . ?
C60 H60A 0.9800 . ?
C60 H60B 0.9800 . ?
C60 H60C 0.9800 . ?
C61 C62 1.4228(17) . ?
C61 C66 1.4174(17) . ?
C62 C63 1.3916(18) . ?
C62 C67 1.5202(17) . ?
C63 H63 0.9500 . ?
C63 C64 1.3857(18) . ?
C64 H64 0.9500 . ?
C64 C65 1.3855(18) . ?
C65 H65 0.9500 . ?
C65 C66 1.3941(18) . ?
C66 C72 1.5283(17) . ?
C67 H67 1.0000 . ?
C67 C68 1.5424(17) . ?
C67 C70 1.5397(17) . ?
C68 H68A 0.9900 . ?
C68 H68B 0.9900 . ?
C68 C69 1.5246(19) . ?
C69 H69A 0.9800 . ?
C69 H69B 0.9800 . ?
C69 H69C 0.9800 . ?
C70 H70A 0.9900 . ?
C70 H70B 0.9900 . ?
C70 C71 1.5274(19) . ?
C71 H71A 0.9800 . ?
C71 H71B 0.9800 . ?
C71 H71C 0.9800 . ?
C72 H72 1.0000 . ?
C72 C73 1.5362(18) . ?
C72 C75 1.5407(18) . ?
C73 H73A 0.9900 . ?
C73 H73B 0.9900 . ?
C73 C74 1.5268(18) . ?
C74 H74A 0.9800 . ?
C74 H74B 0.9800 . ?
C74 H74C 0.9800 . ?
C75 H75A 0.9900 . ?
C75 H75B 0.9900 . ?
C75 C76 1.523(2) . ?
C76 H76A 0.9800 . ?
C76 H76B 0.9800 . ?
C76 H76C 0.9800 . ?
C77 C78 1.4218(17) . ?
C77 C82 1.4178(17) . ?
C78 C79 1.3934(18) . ?
C78 C83 1.5213(17) . ?
C79 H79 0.9500 . ?
C79 C80 1.3841(18) . ?
C80 H80 0.9500 . ?
C80 C81 1.3830(18) . ?
C81 H81 0.9500 . ?
C81 C82 1.3946(18) . ?
C82 C88 1.5267(16) . ?
C83 H83 1.0000 . ?
C83 C84 1.5425(17) . ?
C83 C86 1.5431(17) . ?
C84 H84A 0.9900 . ?
C84 H84B 0.9900 . ?
C84 C85 1.5230(19) . ?
C85 H85A 0.9800 . ?
C85 H85B 0.9800 . ?
C85 H85C 0.9800 . ?
C86 H86A 0.9900 . ?
C86 H86B 0.9900 . ?
C86 C87 1.5257(19) . ?
C87 H87A 0.9800 . ?
C87 H87B 0.9800 . ?
C87 H87C 0.9800 . ?
C88 H88 1.0000 . ?
C88 C89 1.5355(17) . ?
C88 C91 1.5413(18) . ?
C89 H89A 0.9900 . ?
C89 H89B 0.9900 . ?
C89 C90 1.5245(17) . ?
C90 H90A 0.9800 . ?
C90 H90B 0.9800 . ?
C90 H90C 0.9800 . ?
C91 H91A 0.9900 . ?
C91 H91B 0.9900 . ?
C91 C92 1.527(2) . ?
C92 H92A 0.9800 . ?
C92 H92B 0.9800 . ?
C92 H92C 0.9800 . ?
C93 H93A 0.9800 . ?
C93 H93B 0.9800 . ?
C93 H93C 0.9800 . ?
C93 C94 1.463(9) . ?
C94 H94A 0.9900 . ?
C94 H94B 0.9900 . ?
C94 C95 1.517(10) . ?
C95 H95A 0.9900 . ?
C95 H95B 0.9900 . ?
C95 C96 1.540(9) . ?
C96 H96A 0.9900 . ?
C96 H96B 0.9900 . ?
C96 C97 1.515(10) . ?
C97 H97A 0.9800 . ?
C97 H97B 0.9800 . ?
C97 H97C 0.9800 . ?

loop_
_geom_torsion_atom_site_label_1
_geom_torsion_atom_site_label_2
_geom_torsion_atom_site_label_3
_geom_torsion_atom_site_label_4
_geom_torsion
_geom_torsion_site_symmetry_1
_geom_torsion_site_symmetry_2
_geom_torsion_site_symmetry_3
_geom_torsion_site_symmetry_4
_geom_torsion_publ_flag
Ca1 N1 C7 C8 3.56(18) . . . . ?
Ca1 N1 C7 C10 -176.67(8) . . . . ?
Ca1 N1 C18 C19 -77.31(10) . . . . ?
Ca1 N1 C18 C23 92.29(10) . . . . ?
Ca1 N2 C9 C8 7.60(18) . . . . ?
Ca1 N2 C9 C14 -173.30(8) . . . . ?
Ca1 N2 C34 C35 -79.63(11) . . . . ?
Ca1 N2 C34 C39 89.23(10) . . . . ?
Ca1 C1 C2 Ca2 122.62(4) . . . . ?
Ca1 C1 C2 C3 69.33(10) . . . . ?
Ca1 C1 C6 Ca2 -122.58(4) . . . . ?
Ca1 C1 C6 C5 -53.00(10) . . . . ?
Ca1 C2 C3 Ca2 122.78(4) . . . . ?
Ca1 C2 C3 C4 54.05(11) . . . . ?
Ca1 C3 C4 Ca2 122.16(4) . . . . ?
Ca1 C3 C4 C5 58.50(11) . . . . ?
Ca1 C4 C5 Ca2 121.96(4) . . . . ?
Ca1 C4 C5 C6 70.12(10) . . . . ?
Ca1 C5 C6 Ca2 122.56(4) . . . . ?
Ca1 C5 C6 C1 54.92(10) . . . . ?
Ca1 C18 C19 C20 119.82(10) . . . . ?
Ca1 C18 C19 C24 -60.22(11) . . . . ?
Ca1 C18 C23 C22 -113.68(10) . . . . ?
Ca1 C18 C23 C29 66.95(12) . . . . ?
Ca1 C34 C35 C36 117.64(10) . . . . ?
Ca1 C34 C35 C40 -62.72(12) . . . . ?
Ca1 C34 C39 C38 -112.52(10) . . . . ?
Ca1 C34 C39 C45 70.22(12) . . . . ?
Ca2 N3 C50 C51 6.60(18) . . . . ?
Ca2 N3 C50 C53 -174.70(9) . . . . ?
Ca2 N3 C61 C62 91.38(11) . . . . ?
Ca2 N3 C61 C66 -78.08(11) . . . . ?
Ca2 N4 C52 C51 1.30(18) . . . . ?
Ca2 N4 C52 C57 -178.54(8) . . . . ?
Ca2 N4 C77 C78 92.70(10) . . . . ?
Ca2 N4 C77 C82 -77.00(11) . . . . ?
Ca2 C1 C2 Ca1 -122.62(4) . . . . ?
Ca2 C1 C2 C3 -53.30(10) . . . . ?
Ca2 C1 C6 Ca1 122.58(4) . . . . ?
Ca2 C1 C6 C5 69.58(10) . . . . ?
Ca2 C2 C3 Ca1 -122.78(4) . . . . ?
Ca2 C2 C3 C4 -68.73(10) . . . . ?
Ca2 C3 C4 Ca1 -122.16(4) . . . . ?
Ca2 C3 C4 C5 -63.67(11) . . . . ?
Ca2 C4 C5 Ca1 -121.96(4) . . . . ?
Ca2 C4 C5 C6 -51.84(10) . . . . ?
Ca2 C5 C6 Ca1 -122.56(4) . . . . ?
Ca2 C5 C6 C1 -67.65(10) . . . . ?
Ca2 C61 C62 C63 -114.00(11) . . . . ?
Ca2 C61 C62 C67 65.33(12) . . . . ?
Ca2 C61 C66 C65 119.97(10) . . . . ?
Ca2 C61 C66 C72 -59.95(11) . . . . ?
Ca2 C77 C78 C79 -113.01(10) . . . . ?
Ca2 C77 C78 C83 67.48(12) . . . . ?
Ca2 C77 C82 C81 119.66(10) . . . . ?
Ca2 C77 C82 C88 -59.62(11) . . . . ?
N1 C7 C8 C9 -4.8(2) . . . . ?
N1 C7 C10 C11 -1.23(18) . . . . ?
N1 C7 C10 C12 -122.38(13) . . . . ?
N1 C7 C10 C13 119.81(13) . . . . ?
N1 C18 C19 C20 172.13(10) . . . . ?
N1 C18 C19 C24 -7.92(16) . . . . ?
N1 C18 C23 C22 -171.92(10) . . . . ?
N1 C18 C23 C29 8.71(16) . . . . ?
N2 C9 C14 C15 -1.06(18) . . . . ?
N2 C9 C14 C16 -122.42(13) . . . . ?
N2 C9 C14 C17 120.09(13) . . . . ?
N2 C34 C35 C36 171.45(11) . . . . ?
N2 C34 C35 C40 -8.91(17) . . . . ?
N2 C34 C39 C38 -170.13(11) . . . . ?
N2 C34 C39 C45 12.62(17) . . . . ?
N3 C50 C51 C52 -0.8(2) . . . . ?
N3 C50 C53 C54 -1.99(19) . . . . ?
N3 C50 C53 C55 119.85(14) . . . . ?
N3 C50 C53 C56 -122.38(14) . . . . ?
N3 C61 C62 C63 -171.38(11) . . . . ?
N3 C61 C62 C67 7.95(17) . . . . ?
N3 C61 C66 C65 172.24(11) . . . . ?
N3 C61 C66 C72 -7.69(17) . . . . ?
N4 C52 C57 C58 -1.74(18) . . . . ?
N4 C52 C57 C59 119.28(13) . . . . ?
N4 C52 C57 C60 -122.96(13) . . . . ?
N4 C77 C78 C79 -171.09(11) . . . . ?
N4 C77 C78 C83 9.41(17) . . . . ?
N4 C77 C82 C81 171.59(11) . . . . ?
N4 C77 C82 C88 -7.68(17) . . . . ?
C1 C2 C3 Ca1 -68.01(10) . . . . ?
C1 C2 C3 Ca2 54.76(10) . . . . ?
C1 C2 C3 C4 -13.97(17) . . . . ?
C2 C1 C6 Ca1 59.50(11) . . . . ?
C2 C1 C6 Ca2 -63.08(11) . . . . ?
C2 C1 C6 C5 6.50(18) . . . . ?
C2 C3 C4 Ca1 -52.68(10) . . . . ?
C2 C3 C4 Ca2 69.48(10) . . . . ?
C2 C3 C4 C5 5.82(18) . . . . ?
C3 C4 C5 Ca1 -61.78(11) . . . . ?
C3 C4 C5 Ca2 60.18(11) . . . . ?
C3 C4 C5 C6 8.34(18) . . . . ?
C4 C5 C6 Ca1 -69.54(10) . . . . ?
C4 C5 C6 Ca2 53.02(10) . . . . ?
C4 C5 C6 C1 -14.62(17) . . . . ?
C6 C1 C2 Ca1 -61.72(11) . . . . ?
C6 C1 C2 Ca2 60.90(11) . . . . ?
C6 C1 C2 C3 7.61(18) . . . . ?
C7 N1 C18 Ca1 -173.92(14) . . . . ?
C7 N1 C18 C19 108.77(14) . . . . ?
C7 N1 C18 C23 -81.63(15) . . . . ?
C7 C8 C9 N2 -0.9(2) . . . . ?
C7 C8 C9 C14 179.91(13) . . . . ?
C8 C7 C10 C11 178.56(11) . . . . ?
C8 C7 C10 C12 57.41(14) . . . . ?
C8 C7 C10 C13 -60.40(14) . . . . ?
C8 C9 C14 C15 178.11(11) . . . . ?
C8 C9 C14 C16 56.75(14) . . . . ?
C8 C9 C14 C17 -60.74(13) . . . . ?
C9 N2 C34 Ca1 -172.26(14) . . . . ?
C9 N2 C34 C35 108.11(14) . . . . ?
C9 N2 C34 C39 -83.02(16) . . . . ?
C10 C7 C8 C9 175.45(13) . . . . ?
C18 N1 C7 C8 175.25(11) . . . . ?
C18 N1 C7 C10 -4.97(19) . . . . ?
C18 C19 C20 C21 -1.07(18) . . . . ?
C18 C19 C24 C25 153.97(11) . . . . ?
C18 C19 C24 C27 -78.48(14) . . . . ?
C18 C23 C29 C30 -95.03(13) . . . . ?
C18 C23 C29 C32 136.98(12) . . . . ?
C19 C18 C23 C22 -2.47(17) . . . . ?
C19 C18 C23 C29 178.15(11) . . . . ?
C19 C20 C21 C22 -0.46(19) . . . . ?
C19 C24 C25 C26 -164.97(11) . . . . ?
C19 C24 C27 C28 -64.14(15) . . . . ?
C20 C19 C24 C25 -26.08(16) . . . . ?
C20 C19 C24 C27 101.47(13) . . . . ?
C20 C21 C22 C23 0.53(19) . . . . ?
C21 C22 C23 C18 0.93(18) . . . . ?
C21 C22 C23 C29 -179.70(11) . . . . ?
C22 C23 C29 C30 85.62(14) . . . . ?
C22 C23 C29 C32 -42.38(16) . . . . ?
C23 C18 C19 C20 2.53(17) . . . . ?
C23 C18 C19 C24 -177.52(11) . . . . ?
C23 C29 C30 C31 -74.58(14) . . . . ?
C23 C29 C32 C33 -173.08(12) . . . . ?
C24 C19 C20 C21 178.98(11) . . . . ?
C25 C24 C27 C28 64.25(15) . . . . ?
C27 C24 C25 C26 67.62(14) . . . . ?
C30 C29 C32 C33 59.06(16) . . . . ?
C32 C29 C30 C31 53.50(15) . . . . ?
C34 N2 C9 C8 177.03(11) . . . . ?
C34 N2 C9 C14 -3.9(2) . . . . ?
C34 C35 C36 C37 -2.22(18) . . . . ?
C34 C35 C40 C41 151.96(11) . . . . ?
C34 C35 C40 C43 -81.64(14) . . . . ?
C34 C39 C45 C46 -91.04(14) . . . . ?
C34 C39 C45 C48 141.83(11) . . . . ?
C35 C34 C39 C38 -1.28(17) . . . . ?
C35 C34 C39 C45 -178.54(11) . . . . ?
C35 C36 C37 C38 0.58(19) . . . . ?
C35 C40 C41 C42 -169.75(11) . . . . ?
C35 C40 C43 C44 -65.78(15) . . . . ?
C36 C35 C40 C41 -28.40(16) . . . . ?
C36 C35 C40 C43 98.00(14) . . . . ?
C36 C37 C38 C39 0.76(19) . . . . ?
C37 C38 C39 C34 -0.39(18) . . . . ?
C37 C38 C39 C45 176.89(11) . . . . ?
C38 C39 C45 C46 91.74(14) . . . . ?
C38 C39 C45 C48 -35.39(16) . . . . ?
C39 C34 C35 C36 2.55(17) . . . . ?
C39 C34 C35 C40 -177.81(11) . . . . ?
C39 C45 C46 C47 -77.76(14) . . . . ?
C39 C45 C48 C49 -167.21(12) . . . . ?
C40 C35 C36 C37 178.13(12) . . . . ?
C41 C40 C43 C44 61.23(15) . . . . ?
C43 C40 C41 C42 63.48(15) . . . . ?
C46 C45 C48 C49 65.26(15) . . . . ?
C48 C45 C46 C47 48.62(15) . . . . ?
C50 N3 C61 Ca2 -170.49(14) . . . . ?
C50 N3 C61 C62 -79.11(16) . . . . ?
C50 N3 C61 C66 111.43(14) . . . . ?
C50 C51 C52 N4 -3.2(2) . . . . ?
C50 C51 C52 C57 176.67(13) . . . . ?
C51 C50 C53 C54 176.80(12) . . . . ?
C51 C50 C53 C55 -61.36(14) . . . . ?
C51 C50 C53 C56 56.41(15) . . . . ?
C51 C52 C57 C58 178.40(11) . . . . ?
C51 C52 C57 C59 -60.58(14) . . . . ?
C51 C52 C57 C60 57.19(14) . . . . ?
C52 N4 C77 Ca2 -175.06(14) . . . . ?
C52 N4 C77 C78 -82.37(16) . . . . ?
C52 N4 C77 C82 107.94(14) . . . . ?
C53 C50 C51 C52 -179.69(14) . . . . ?
C61 N3 C50 C51 173.74(12) . . . . ?
C61 N3 C50 C53 -7.6(2) . . . . ?
C61 C62 C63 C64 0.46(18) . . . . ?
C61 C62 C67 C68 -95.31(13) . . . . ?
C61 C62 C67 C70 137.16(12) . . . . ?
C61 C66 C72 C73 154.56(11) . . . . ?
C61 C66 C72 C75 -78.15(15) . . . . ?
C62 C61 C66 C65 2.77(17) . . . . ?
C62 C61 C66 C72 -177.15(11) . . . . ?
C62 C63 C64 C65 0.25(19) . . . . ?
C62 C67 C68 C69 -74.60(14) . . . . ?
C62 C67 C70 C71 -174.60(11) . . . . ?
C63 C62 C67 C68 84.01(14) . . . . ?
C63 C62 C67 C70 -43.52(16) . . . . ?
C63 C64 C65 C66 0.60(19) . . . . ?
C64 C65 C66 C61 -2.10(19) . . . . ?
C64 C65 C66 C72 177.83(12) . . . . ?
C65 C66 C72 C73 -25.37(16) . . . . ?
C65 C66 C72 C75 101.92(14) . . . . ?
C66 C61 C62 C63 -1.98(17) . . . . ?
C66 C61 C62 C67 177.35(11) . . . . ?
C66 C72 C73 C74 -161.63(11) . . . . ?
C66 C72 C75 C76 -63.17(16) . . . . ?
C67 C62 C63 C64 -178.88(11) . . . . ?
C68 C67 C70 C71 58.37(16) . . . . ?
C70 C67 C68 C69 52.93(15) . . . . ?
C73 C72 C75 C76 64.89(15) . . . . ?
C75 C72 C73 C74 70.91(14) . . . . ?
C77 N4 C52 C51 174.62(12) . . . . ?
C77 N4 C52 C57 -5.2(2) . . . . ?
C77 C78 C79 C80 0.31(18) . . . . ?
C77 C78 C83 C84 -95.02(13) . . . . ?
C77 C78 C83 C86 137.36(12) . . . . ?
C77 C82 C88 C89 150.65(11) . . . . ?
C77 C82 C88 C91 -82.17(14) . . . . ?
C78 C77 C82 C81 1.86(17) . . . . ?
C78 C77 C82 C88 -177.41(11) . . . . ?
C78 C79 C80 C81 0.49(19) . . . . ?
C78 C83 C84 C85 -73.51(14) . . . . ?
C78 C83 C86 C87 -174.33(12) . . . . ?
C79 C78 C83 C84 85.49(14) . . . . ?
C79 C78 C83 C86 -42.14(16) . . . . ?
C79 C80 C81 C82 -0.10(19) . . . . ?
C80 C81 C82 C77 -1.08(18) . . . . ?
C80 C81 C82 C88 178.20(11) . . . . ?
C81 C82 C88 C89 -28.61(16) . . . . ?
C81 C82 C88 C91 98.57(13) . . . . ?
C82 C77 C78 C79 -1.49(17) . . . . ?
C82 C77 C78 C83 179.00(11) . . . . ?
C82 C88 C89 C90 -159.33(10) . . . . ?
C82 C88 C91 C92 -60.77(14) . . . . ?
C83 C78 C79 C80 179.81(12) . . . . ?
C84 C83 C86 C87 58.34(16) . . . . ?
C86 C83 C84 C85 53.52(15) . . . . ?
C89 C88 C91 C92 67.17(14) . . . . ?
C91 C88 C89 C90 73.04(13) . . . . ?
C93 C94 C95 C96 -178.3(4) . . . . ?
C94 C95 C96 C97 178.7(4) . . . . ?

loop_
_exptl_oxdiff_crystal_face_indexfrac_h
_exptl_oxdiff_crystal_face_indexfrac_k
_exptl_oxdiff_crystal_face_indexfrac_l
_exptl_oxdiff_crystal_face_x
_exptl_oxdiff_crystal_face_y
_exptl_oxdiff_crystal_face_z
1.0267 -14.6390 -2.2779 0.0545 -0.6986 0.7135
1.0812 -9.9059 -14.8341 0.0027 -0.0496 0.9988
-0.4340 11.8139 -11.7328 -0.0789 0.9957 -0.0490
-0.8517 14.4839 -3.3918 -0.0684 0.8708 -0.4868
-1.1290 12.9810 9.5371 -0.0290 0.3802 -0.9244
0.2654 -10.2942 14.1022 0.0787 -0.9910 -0.1079
-7.5420 2.8557 8.4959 0.8785 0.0691 -0.4727
0.2952 9.5056 15.0486 -0.1662 -0.0143 -0.9860
7.5738 -2.7528 -8.3479 -0.8838 -0.0695 0.4627
5.9261 -6.0432 -12.7518 -0.6382 -0.0497 0.7683
-3.3951 13.4350 2.1735 0.2496 0.7037 -0.6652
2.3275 8.0636 -16.3493 -0.3662 0.8817 0.2974
1.7662 -4.4983 -18.9216 -0.1427 0.3408 0.9293
-0.0045 -13.4829 -8.2321 0.1723 -0.4182 0.8919
-1.3634 -14.4193 3.6275 0.3380 -0.8163 0.4683
-2.2687 -1.9917 19.5370 0.2822 -0.6780 -0.6787
-6.5656 -8.2457 5.5826 0.8968 -0.4273 0.1148
6.7156 3.8325 -11.9749 -0.8553 0.4069 0.3207
5.8131 -0.5717 -15.6603 -0.6880 0.3268 0.6480
-6.8854 2.7429 -7.2963 0.8151 0.5607 0.1457
-6.0258 9.3132 6.4164 0.6169 0.4254 -0.6622
-0.2288 2.2248 -19.4384 0.0200 0.7531 0.6576
1.4272 13.3436 7.3991 -0.3436 0.4004 -0.8495
4.3986 10.1543 -11.0393 -0.6499 0.7600 0.0090
4.2736 3.7004 -17.4632 -0.5500 0.6441 0.5317
-1.6894 2.9264 -18.3379 0.1888 0.7918 0.5809
-2.6883 9.0886 -13.2316 0.2311 0.9657 0.1182
0.1929 -5.9588 -18.1496 0.0665 0.2831 0.9568
-7.8091 -2.5560 6.3090 0.9790 -0.1281 -0.1588
0.9078 14.7100 0.8343 -0.2903 0.6978 -0.6549
